data_7108020
loop_
_publ_author_name
'Kecai Xiong'
'Xinyi Wang'
'Feilong Jiang'
'Yanli Gai'
'Wentao Xu'
'Kongzhao Su'
'Xingjun Li'
'Daqiang Yuan'
'Maochun Hong'

_publ_section_title
;
 Heterometallic thiacalix[4]arene-supported Na2NiII12LnIII2 clusters with
 vertex-fused tricubane cores (Ln = Dy and Tb)
;
_journal_name_full Chem.Commun.
_journal_page_first 7456
_journal_paper_doi 10.1039/c2cc32360e
_journal_volume 48
_journal_year 2012
_chemical_formula_sum 'C186 H272.5 Cl2 N15.5 Na2 Ni12 O49 S12 Tb2'
_chemical_formula_weight 5033.58
_chemical_name_systematic
;
?
;
_space_group_IT_number 14
_symmetry_cell_setting monoclinic
_symmetry_space_group_name_Hall '-P 2ybc'
_symmetry_space_group_name_H-M 'P 1 21/c 1'
_atom_sites_solution_hydrogens geom
_atom_sites_solution_primary direct
_atom_sites_solution_secondary difmap
_audit_creation_method SHELXL-97
_cell_angle_alpha 90.00
_cell_angle_beta 99.870(5)
_cell_angle_gamma 90.00
_cell_formula_units_Z 4
_cell_length_a 21.608(5)
_cell_length_b 30.507(7)
_cell_length_c 36.110(9)
_cell_measurement_reflns_used 58945
_cell_measurement_temperature 120(2)
_cell_measurement_theta_max 27.5010
_cell_measurement_theta_min 2.0027
_cell_volume 23451(10)
_computing_cell_refinement 'CrystalClear (Rigaku Inc., 2008)'
_computing_data_collection 'CrystalClear (Rigaku Inc., 2008)'
_computing_data_reduction 'CrystalClear (Rigaku Inc., 2008)'
_computing_structure_refinement 'SHELXL-97 (Sheldrick, 1997)'
_computing_structure_solution 'SHELXS-97 (Sheldrick, 1990)'
_diffrn_ambient_temperature 120(2)
_diffrn_detector_area_resol_mean 28.5714
_diffrn_measured_fraction_theta_full 0.977
_diffrn_measured_fraction_theta_max 0.977
_diffrn_measurement_device_type Saturn724+
_diffrn_measurement_method CCD_Profile_fitting
_diffrn_radiation_monochromator graphite
_diffrn_radiation_source 'fine-focus sealed tube'
_diffrn_radiation_type MoK\a
_diffrn_radiation_wavelength 0.71073
_diffrn_reflns_av_R_equivalents 0.0604
_diffrn_reflns_av_sigmaI/netI 0.0586
_diffrn_reflns_limit_h_max 26
_diffrn_reflns_limit_h_min -26
_diffrn_reflns_limit_k_max 37
_diffrn_reflns_limit_k_min -37
_diffrn_reflns_limit_l_max 44
_diffrn_reflns_limit_l_min -44
_diffrn_reflns_number 183986
_diffrn_reflns_theta_full 26.00
_diffrn_reflns_theta_max 26.00
_diffrn_reflns_theta_min 2.01
_exptl_absorpt_coefficient_mu 1.736
_exptl_absorpt_correction_T_max 0.7228
_exptl_absorpt_correction_T_min 0.5435
_exptl_absorpt_correction_type multi-scan
_exptl_crystal_colour Green
_exptl_crystal_density_diffrn 1.437
_exptl_crystal_density_method 'not measured'
_exptl_crystal_description Prism
_exptl_crystal_F_000 9488
_exptl_crystal_size_max 0.40
_exptl_crystal_size_mid 0.30
_exptl_crystal_size_min 0.20
_platon_squeeze_details
;

SQUEEZE removed one disordered CH3CN and half disordered dma
molecules per formula unit. This valueis calculated based upon
volume/count_electrons analysis and elemental analyses.
See ref: a) Y. F. Bi, X. T. Wang, W. P. Liao, X. F. Wang, X. W. Wang,
H. J. Zhang and S. Gao, J. Am. Chem. Soc. 2009, 131, 11650;
b)Y. F. Bi, S. C. Du and W. P. Liao, Chem. Commun., 2011, 47, 4724.
;
_refine_diff_density_max 3.043
_refine_diff_density_min -4.120
_refine_diff_density_rms 0.170
_refine_ls_extinction_method none
_refine_ls_goodness_of_fit_ref 1.077
_refine_ls_hydrogen_treatment constr
_refine_ls_matrix_type full
_refine_ls_number_parameters 2180
_refine_ls_number_reflns 45032
_refine_ls_number_restraints 104
_refine_ls_restrained_S_all 1.078
_refine_ls_R_factor_all 0.1061
_refine_ls_R_factor_gt 0.0938
_refine_ls_shift/su_max 0.001
_refine_ls_shift/su_mean 0.000
_refine_ls_structure_factor_coef Fsqd
_refine_ls_weighting_details 'calc w=1/[\s^2^(Fo^2^)+(0.1202P)^2^+173.8975P] where P=(Fo^2^+2Fc^2^)/3'
_refine_ls_weighting_scheme calc
_refine_ls_wR_factor_gt 0.2446
_refine_ls_wR_factor_ref 0.2568
_reflns_number_gt 37462
_reflns_number_total 45032
_reflns_threshold_expression >2sigma(I)
_cod_data_source_file c2cc32360e.txt
_cod_data_source_block complex_2
_cod_original_sg_symbol_H-M P21/c
_cod_database_code 7108020

loop_
_symmetry_equiv_pos_as_xyz
'x, y, z'
'-x, y+1/2, -z+1/2'
'-x, -y, -z'
'x, -y-1/2, z-1/2'

loop_
_atom_site_label
_atom_site_type_symbol
_atom_site_fract_x
_atom_site_fract_y
_atom_site_fract_z
_atom_site_U_iso_or_equiv
_atom_site_adp_type
_atom_site_occupancy
_atom_site_symmetry_multiplicity
_atom_site_calc_flag
_atom_site_refinement_flags
_atom_site_disorder_assembly
_atom_site_disorder_group
Tb1 Tb 0.339048(18) 0.494733(12) 0.244930(10) 0.03447(10) Uani 1 1 d . . .
Tb2 Tb 0.36472(2) 0.438965(15) 0.353881(13) 0.04922(13) Uani 1 1 d . . .
Ni1 Ni 0.40651(5) 0.54288(3) 0.17055(3) 0.0315(2) Uani 1 1 d . . .
Ni2 Ni 0.41082(5) 0.45778(3) 0.10248(3) 0.0322(2) Uani 1 1 d . . .
Ni3 Ni 0.26901(5) 0.43712(3) 0.09094(3) 0.0359(2) Uani 1 1 d . . .
Ni4 Ni 0.23511(5) 0.51689(3) 0.15803(3) 0.0356(2) Uani 1 1 d . . .
Ni5 Ni 0.16930(5) 0.50701(4) 0.22969(3) 0.0402(2) Uani 1 1 d . . .
Ni6 Ni 0.10704(6) 0.41066(4) 0.26885(3) 0.0474(3) Uani 1 1 d . . .
Ni7 Ni 0.18204(5) 0.42419(4) 0.34941(3) 0.0439(3) Uani 1 1 d . . .
Ni8 Ni 0.26042(5) 0.52390(3) 0.32487(3) 0.0371(2) Uani 1 1 d . . .
Ni9 Ni 0.40116(4) 0.54747(3) 0.33459(3) 0.0308(2) Uani 1 1 d . . .
Ni10 Ni 0.53807(5) 0.48641(3) 0.37886(3) 0.0314(2) Uani 1 1 d . . .
Ni11 Ni 0.60700(4) 0.49190(3) 0.31011(3) 0.0315(2) Uani 1 1 d . . .
Ni12 Ni 0.48554(5) 0.55564(3) 0.25287(3) 0.0304(2) Uani 1 1 d . . .
Cl1 Cl 0.51886(9) 0.53271(6) 0.19473(5) 0.0381(4) Uani 1 1 d . . .
Cl2 Cl 0.14209(11) 0.47599(8) 0.16718(6) 0.0493(5) Uani 1 1 d . . .
S1 S 0.42462(9) 0.61390(6) 0.14836(5) 0.0350(4) Uani 1 1 d . . .
S2 S 0.45433(10) 0.48291(6) 0.04707(5) 0.0352(4) Uani 1 1 d . . .
S3 S 0.20490(10) 0.44703(7) 0.02742(6) 0.0411(4) Uani 1 1 d . . .
S4 S 0.17180(10) 0.57565(7) 0.13098(6) 0.0423(4) Uani 1 1 d . . .
S5 S 0.09409(11) 0.56270(8) 0.21250(7) 0.0486(5) Uani 1 1 d . . .
S6 S -0.00837(12) 0.41149(10) 0.26082(7) 0.0586(6) Uani 1 1 d . . .
S7 S 0.12350(11) 0.43479(9) 0.40144(6) 0.0511(5) Uani 1 1 d . . .
S8 S 0.22873(10) 0.58666(7) 0.35543(6) 0.0433(5) Uani 1 1 d . . .
S9 S 0.39085(9) 0.61678(6) 0.36264(5) 0.0356(4) Uani 1 1 d . . .
S10 S 0.58888(10) 0.52013(7) 0.43875(5) 0.0368(4) Uani 1 1 d . . .
S11 S 0.71088(9) 0.52836(6) 0.31938(5) 0.0363(4) Uani 1 1 d . . .
S12 S 0.51673(10) 0.62779(6) 0.24194(5) 0.0363(4) Uani 1 1 d . . .
Na1 Na 0.4977(2) 0.45052(16) 0.21417(13) 0.0748(12) Uani 1 1 d . . .
Na2 Na 0.2158(2) 0.40162(16) 0.18983(14) 0.0780(13) Uani 1 1 d . . .
O1 O 0.3115(3) 0.55666(16) 0.15074(15) 0.0356(11) Uani 1 1 d . . .
O2 O 0.4226(3) 0.52167(16) 0.11961(14) 0.0336(11) Uani 1 1 d . . .
O3 O 0.3297(3) 0.47405(17) 0.06767(14) 0.0352(11) Uani 1 1 d . . .
O4 O 0.2242(3) 0.49231(18) 0.10435(15) 0.0379(12) Uani 1 1 d . . .
O5 O 0.1884(3) 0.53919(19) 0.28163(15) 0.0393(12) Uani 1 1 d . . .
O6 O 0.0964(3) 0.4715(2) 0.24397(18) 0.0493(15) Uani 1 1 d . . .
O7 O 0.0985(3) 0.4379(2) 0.31893(17) 0.0489(15) Uani 1 1 d . . .
O8 O 0.2031(3) 0.4898(2) 0.35562(16) 0.0427(13) Uani 1 1 d . . .
O9 O 0.4539(2) 0.58150(16) 0.30014(14) 0.0318(11) Uani 1 1 d . . .
O10 O 0.4773(3) 0.53884(16) 0.37686(14) 0.0344(11) Uani 1 1 d . . .
O11 O 0.6029(2) 0.52238(17) 0.35933(14) 0.0331(11) Uani 1 1 d . . .
O12 O 0.5760(2) 0.54787(16) 0.28085(14) 0.0331(11) Uani 1 1 d . . .
O13 O 0.3894(2) 0.47937(16) 0.18744(14) 0.0331(11) Uani 1 1 d . . .
O14 O 0.3436(3) 0.44311(16) 0.13592(14) 0.0335(11) Uani 1 1 d . . .
O15 O 0.2885(3) 0.46364(17) 0.18009(15) 0.0366(12) Uani 1 1 d . . .
O16 O 0.2319(3) 0.45617(19) 0.24598(15) 0.0410(13) Uani 1 1 d . . .
O17 O 0.2010(3) 0.42022(19) 0.29440(16) 0.0427(13) Uani 1 1 d . . .
O18 O 0.2861(3) 0.46366(18) 0.30307(15) 0.0374(12) Uani 1 1 d . . .
O19 O 0.4144(2) 0.48494(16) 0.31312(14) 0.0318(11) Uani 1 1 d . . .
O20 O 0.5176(2) 0.47300(16) 0.32037(14) 0.0306(10) Uani 1 1 d . . .
O21 O 0.4622(2) 0.49144(15) 0.26440(14) 0.0314(11) Uani 1 1 d . . .
O22 O 0.4090(3) 0.39486(18) 0.08287(15) 0.0387(12) Uani 1 1 d . . .
O23 O 0.3055(3) 0.38100(18) 0.07260(16) 0.0439(13) Uani 1 1 d . . .
O24 O 0.1061(3) 0.3493(2) 0.2906(2) 0.0610(18) Uani 1 1 d . . .
O25 O 0.1648(3) 0.3589(2) 0.3482(2) 0.0607(18) Uani 1 1 d . . .
O26 O 0.2727(3) 0.4119(2) 0.37453(18) 0.0495(14) Uani 1 1 d . . .
O27 O 0.3552(4) 0.3685(3) 0.3860(2) 0.0659(19) Uani 1 1 d . . .
O28 O 0.3895(4) 0.4458(3) 0.42426(19) 0.0652(19) Uani 1 1 d . . .
O29 O 0.4668(3) 0.44717(19) 0.39243(16) 0.0427(13) Uani 1 1 d . . .
O30 O 0.5961(3) 0.43397(18) 0.38799(16) 0.0402(12) Uani 1 1 d . . .
O31 O 0.6455(3) 0.43753(18) 0.33825(16) 0.0412(13) Uani 1 1 d . . .
O32 O 0.3623(3) 0.42076(18) 0.25082(15) 0.0384(12) Uani 1 1 d . . .
O33 O 0.3781(4) 0.3891(2) 0.3070(2) 0.0658(19) Uani 1 1 d . . .
O34 O 0.34205(8) 0.51186(5) 0.36455(5) 0.0510(17) Uani 1 1 d . . .
H34 H 0.3347 0.5175 0.3876 0.061 Uiso 1 1 d R . .
O35 O 0.24798(8) 0.53441(5) 0.21382(5) 0.0383(12) Uani 1 1 d R . .
O36 O 0.32395(8) 0.54724(5) 0.29235(5) 0.0349(11) Uani 1 1 d R . .
O37 O 0.39377(8) 0.55653(5) 0.22440(5) 0.0335(11) Uani 1 1 d R . .
O38 O 0.30471(8) 0.62016(5) 0.24235(5) 0.0607(17) Uiso 1 1 d RDU . .
O39 O 0.31602(8) 0.68764(5) 0.22540(5) 0.301(14) Uiso 1 1 d RDU . .
O40 O 0.33584(8) 0.55974(5) 0.42617(5) 0.070(2) Uiso 1 1 d R . .
O41 O 0.16936(8) 0.69555(5) 0.40726(5) 0.090(3) Uiso 1 1 d R . .
O42 O -0.14196(8) 0.49645(5) 0.09756(5) 0.237(10) Uiso 1 1 d R . .
O43 O -0.03542(8) 0.65654(5) 0.17299(5) 0.174(6) Uiso 1 1 d R . .
O44 O 0.25578(8) 0.25940(5) -0.05416(5) 0.217(9) Uiso 1 1 d R . .
O45 O 0.25316(8) 0.64095(5) -0.06328(5) 0.291(13) Uiso 1 1 d R . .
O46 O 0.46137(8) 0.73584(5) 0.11277(5) 0.097(3) Uiso 1 1 d R . .
O47 O 0.60488(8) 0.74044(5) 0.20351(5) 0.090(3) Uiso 1 1 d R . .
O48 O 0.18688(8) 0.75575(5) 0.23706(5) 0.162(11) Uiso 0.50 1 d PRDU . .
N1 N 0.48886(8) 0.44126(5) 0.14193(5) 0.0415(16) Uani 1 1 d R . .
N2 N 0.21152(8) 0.40110(5) 0.11993(5) 0.0433(16) Uani 1 1 d R . .
N3 N 0.12725(8) 0.38337(5) 0.21967(5) 0.058(2) Uani 1 1 d RU . .
N4 N 0.60076(8) 0.45971(5) 0.25897(5) 0.0383(14) Uani 1 1 d R . .
N5 N -0.07837(8) 0.54922(5) 0.35886(5) 0.154(7) Uiso 1 1 d R . .
N6 N 0.69814(8) 0.69645(5) 0.40440(5) 0.249(13) Uiso 1 1 d R . .
N7 N 0.27291(8) 0.60777(5) -0.00870(5) 0.064(10) Uiso 0.35(5) 1 d PR A 1
N8 N 0.31972(8) 0.57676(5) 0.48392(5) 0.071(2) Uiso 1 1 d R . .
N9 N 0.26428(8) 0.72682(5) 0.41703(5) 0.124(5) Uiso 1 1 d R . .
N10 N -0.06434(8) 0.53026(5) 0.10310(5) 0.141(6) Uiso 1 1 d R . .
N11 N -0.08154(8) 0.67776(5) 0.10258(5) 0.38(2) Uiso 1 1 d R . .
N12 N 0.22932(8) 0.29820(5) -0.00888(5) 0.128(5) Uiso 1 1 d R . .
N13 N 0.47393(8) 0.80601(5) 0.13409(5) 0.078(3) Uiso 1 1 d R . .
N14 N 0.65751(8) 0.74392(5) 0.15178(5) 0.069(9) Uiso 0.48(4) 1 d PR B 3
C1 C 0.29684(8) 0.59753(5) 0.13923(5) 0.0380(17) Uani 1 1 d R . .
C2 C 0.23413(8) 0.61266(5) 0.12935(5) 0.0433(19) Uani 1 1 d R . .
C3 C 0.22173(8) 0.65524(5) 0.11644(5) 0.052(2) Uani 1 1 d R . .
H3 H 0.1790 0.6639 0.1099 0.063 Uiso 1 1 calc R . .
C4 C 0.2676(5) 0.6861(3) 0.1125(3) 0.056(2) Uani 1 1 d . . .
C5 C 0.3295(4) 0.6721(3) 0.1233(3) 0.0438(19) Uani 1 1 d . . .
H5 H 0.3626 0.6921 0.1220 0.053 Uiso 1 1 calc R . .
C6 C 0.3442(4) 0.6291(2) 0.1359(2) 0.0372(17) Uani 1 1 d . . .
C7 C 0.2529(6) 0.7339(4) 0.0982(4) 0.077(4) Uani 1 1 d . . .
C8 C 0.1866(6) 0.7382(5) 0.0772(6) 0.120(7) Uani 1 1 d . . .
H8A H 0.1821 0.7660 0.0633 0.181 Uiso 1 1 calc R . .
H8B H 0.1572 0.7376 0.0951 0.181 Uiso 1 1 calc R . .
H8C H 0.1773 0.7138 0.0594 0.181 Uiso 1 1 calc R . .
C9 C 0.2993(7) 0.7485(5) 0.0729(5) 0.111(6) Uani 1 1 d . . .
H9A H 0.2944 0.7298 0.0505 0.167 Uiso 1 1 calc R . .
H9B H 0.3424 0.7458 0.0868 0.167 Uiso 1 1 calc R . .
H9C H 0.2910 0.7790 0.0654 0.167 Uiso 1 1 calc R . .
C10 C 0.2633(8) 0.7641(4) 0.1330(5) 0.112(6) Uani 1 1 d . . .
H10A H 0.2292 0.7598 0.1474 0.168 Uiso 1 1 calc R . .
H10B H 0.2636 0.7948 0.1249 0.168 Uiso 1 1 calc R . .
H10C H 0.3036 0.7571 0.1488 0.168 Uiso 1 1 calc R . .
C11 C 0.4352(3) 0.5510(2) 0.0946(2) 0.0323(15) Uani 1 1 d . . .
C12 C 0.4402(4) 0.5963(2) 0.1037(2) 0.0338(15) Uani 1 1 d . . .
C13 C 0.4516(4) 0.6277(3) 0.0778(2) 0.0366(16) Uani 1 1 d . . .
H13 H 0.4531 0.6578 0.0848 0.044 Uiso 1 1 calc R . .
C14 C 0.4611(4) 0.6161(3) 0.0413(2) 0.0398(17) Uani 1 1 d . . .
C15 C 0.4594(4) 0.5716(3) 0.0332(2) 0.0362(17) Uani 1 1 d . . .
H15 H 0.4663 0.5626 0.0090 0.043 Uiso 1 1 calc R . .
C16 C 0.4482(4) 0.5395(2) 0.0585(2) 0.0328(15) Uani 1 1 d . . .
C17 C 0.4755(4) 0.6521(3) 0.0144(2) 0.0423(19) Uani 1 1 d . . .
C18 C 0.4256(5) 0.6884(3) 0.0121(3) 0.060(3) Uani 1 1 d . . .
H18A H 0.3837 0.6755 0.0055 0.090 Uiso 1 1 calc R . .
H18B H 0.4321 0.7098 -0.0071 0.090 Uiso 1 1 calc R . .
H18C H 0.4293 0.7031 0.0366 0.090 Uiso 1 1 calc R . .
C19 C 0.5407(6) 0.6719(5) 0.0294(4) 0.086(4) Uani 1 1 d . . .
H19A H 0.5388 0.6886 0.0523 0.129 Uiso 1 1 calc R . .
H19B H 0.5531 0.6913 0.0103 0.129 Uiso 1 1 calc R . .
H19C H 0.5715 0.6482 0.0350 0.129 Uiso 1 1 calc R . .
C20 C 0.4722(6) 0.6339(3) -0.0255(3) 0.068(3) Uani 1 1 d . . .
H20A H 0.5051 0.6118 -0.0255 0.102 Uiso 1 1 calc R . .
H20B H 0.4785 0.6578 -0.0426 0.102 Uiso 1 1 calc R . .
H20C H 0.4310 0.6205 -0.0339 0.102 Uiso 1 1 calc R . .
C21 C 0.3286(4) 0.4688(2) 0.0307(2) 0.0386(18) Uani 1 1 d . . .
C22 C 0.3836(4) 0.4730(3) 0.0152(2) 0.0378(17) Uani 1 1 d . . .
C23 C 0.3819(5) 0.4664(3) -0.0237(2) 0.046(2) Uani 1 1 d . . .
H23 H 0.4196 0.4692 -0.0337 0.055 Uiso 1 1 calc R . .
C24 C 0.3260(4) 0.4560(3) -0.0476(2) 0.044(2) Uani 1 1 d . . .
C25 C 0.2721(5) 0.4526(3) -0.0320(2) 0.047(2) Uani 1 1 d . . .
H25 H 0.2335 0.4463 -0.0480 0.056 Uiso 1 1 calc R . .
C26 C 0.2722(4) 0.4580(3) 0.0065(2) 0.0397(17) Uani 1 1 d . . .
C27 C 0.3264(5) 0.4486(4) -0.0903(2) 0.058(3) Uani 1 1 d . . .
C28 C 0.3905(5) 0.4396(5) -0.0995(3) 0.074(4) Uani 1 1 d . . .
H28A H 0.4084 0.4137 -0.0857 0.111 Uiso 1 1 calc R . .
H28B H 0.4178 0.4649 -0.0923 0.111 Uiso 1 1 calc R . .
H28C H 0.3869 0.4344 -0.1266 0.111 Uiso 1 1 calc R . .
C29 C 0.2829(8) 0.4111(6) -0.1047(4) 0.110(6) Uani 1 1 d . . .
H29A H 0.2822 0.4073 -0.1318 0.166 Uiso 1 1 calc R . .
H29B H 0.2403 0.4176 -0.1003 0.166 Uiso 1 1 calc R . .
H29C H 0.2979 0.3840 -0.0916 0.166 Uiso 1 1 calc R . .
C30 C 0.3002(7) 0.4895(5) -0.1116(3) 0.097(5) Uani 1 1 d . . .
H30A H 0.3273 0.5146 -0.1032 0.145 Uiso 1 1 calc R . .
H30B H 0.2577 0.4953 -0.1068 0.145 Uiso 1 1 calc R . .
H30C H 0.2989 0.4850 -0.1386 0.145 Uiso 1 1 calc R . .
C31 C 0.1875(4) 0.5141(3) 0.0770(2) 0.0391(17) Uani 1 1 d . . .
C32 C 0.1747(4) 0.4991(3) 0.0393(2) 0.0388(17) Uani 1 1 d . . .
C33 C 0.1339(4) 0.5221(3) 0.0116(3) 0.048(2) Uani 1 1 d . . .
H33 H 0.1254 0.5104 -0.0132 0.057 Uiso 1 1 calc R . .
C34 C 0.1052(4) 0.5618(3) 0.0190(3) 0.050(2) Uani 1 1 d . . .
C35 C 0.1182(4) 0.5766(3) 0.0559(3) 0.051(2) Uani 1 1 d . . .
H35 H 0.0993 0.6030 0.0622 0.061 Uiso 1 1 calc R . .
C36 C 0.1577(4) 0.5543(3) 0.0842(2) 0.0408(18) Uani 1 1 d . . .
C37 C 0.0611(6) 0.5860(4) -0.0121(3) 0.072(3) Uani 1 1 d . . .
C38 C 0.0981(7) 0.5995(5) -0.0441(4) 0.090(4) Uani 1 1 d . . .
H38A H 0.1307 0.6209 -0.0342 0.134 Uiso 1 1 calc R . .
H38B H 0.0691 0.6127 -0.0649 0.134 Uiso 1 1 calc R . .
H38C H 0.1177 0.5735 -0.0530 0.134 Uiso 1 1 calc R . .
C39 C 0.0085(7) 0.5546(6) -0.0302(5) 0.114(6) Uani 1 1 d . . .
H39A H 0.0259 0.5251 -0.0319 0.172 Uiso 1 1 calc R . .
H39B H -0.0091 0.5650 -0.0555 0.172 Uiso 1 1 calc R . .
H39C H -0.0247 0.5537 -0.0148 0.172 Uiso 1 1 calc R . .
C40 C 0.0354(9) 0.6280(6) 0.0024(4) 0.125(7) Uani 1 1 d . . .
H40A H 0.0129 0.6209 0.0230 0.188 Uiso 1 1 calc R . .
H40B H 0.0066 0.6421 -0.0180 0.188 Uiso 1 1 calc R . .
H40C H 0.0702 0.6479 0.0116 0.188 Uiso 1 1 calc R . .
C41 C 0.1573(4) 0.5764(3) 0.2851(3) 0.047(2) Uani 1 1 d . . .
C42 C 0.1677(4) 0.6016(3) 0.3185(3) 0.050(2) Uani 1 1 d . . .
C43 C 0.1313(5) 0.6392(3) 0.3224(3) 0.057(2) Uani 1 1 d . . .
H43 H 0.1399 0.6552 0.3452 0.069 Uiso 1 1 calc R . .
C44 C 0.0832(5) 0.6538(4) 0.2943(3) 0.064(3) Uani 1 1 d . . .
C45 C 0.0750(5) 0.6300(3) 0.2600(3) 0.058(2) Uani 1 1 d . . .
H45 H 0.0447 0.6397 0.2394 0.070 Uiso 1 1 calc R . .
C46 C 0.1105(5) 0.5926(3) 0.2559(3) 0.054(2) Uani 1 1 d . . .
C47 C 0.0416(7) 0.6920(4) 0.3012(4) 0.078(3) Uani 1 1 d . . .
C48 C 0.0823(7) 0.7312(5) 0.3125(6) 0.117(6) Uani 1 1 d . . .
H48A H 0.1126 0.7243 0.3352 0.175 Uiso 1 1 calc R . .
H48B H 0.0560 0.7560 0.3176 0.175 Uiso 1 1 calc R . .
H48C H 0.1049 0.7391 0.2921 0.175 Uiso 1 1 calc R . .
C49 C -0.0066(8) 0.7031(6) 0.2656(4) 0.115(6) Uani 1 1 d . . .
H49A H -0.0398 0.7217 0.2726 0.172 Uiso 1 1 calc R . .
H49B H -0.0251 0.6759 0.2542 0.172 Uiso 1 1 calc R . .
H49C H 0.0145 0.7187 0.2476 0.172 Uiso 1 1 calc R . .
C50 C 0.0032(10) 0.6797(7) 0.3323(5) 0.140(8) Uani 1 1 d . . .
H50A H 0.0315 0.6777 0.3565 0.209 Uiso 1 1 calc R . .
H50B H -0.0175 0.6514 0.3262 0.209 Uiso 1 1 calc R . .
H50C H -0.0285 0.7023 0.3337 0.209 Uiso 1 1 calc R . .
C51 C 0.0384(4) 0.4885(4) 0.2367(3) 0.051(2) Uani 1 1 d . . .
C52 C 0.0282(4) 0.5309(3) 0.2214(3) 0.050(2) Uani 1 1 d . . .
C53 C -0.0304(4) 0.5508(4) 0.2150(2) 0.057(3) Uani 1 1 d . . .
H53 H -0.0349 0.5793 0.2044 0.069 Uiso 1 1 calc R . .
C54 C -0.0837(5) 0.5288(4) 0.2243(3) 0.059(3) Uani 1 1 d . . .
C55 C -0.0742(4) 0.4869(4) 0.2372(2) 0.057(3) Uani 1 1 d . . .
H55 H -0.1094 0.4706 0.2420 0.069 Uiso 1 1 calc R . .
C56 C -0.0149(4) 0.4668(4) 0.2438(2) 0.052(2) Uani 1 1 d . . .
C57 C -0.1466(5) 0.5533(7) 0.2201(4) 0.100(4) Uani 1 1 d U . .
C58 C -0.1599(11) 0.5802(8) 0.1872(6) 0.147(6) Uani 1 1 d U . .
H58A H -0.1818 0.5627 0.1662 0.221 Uiso 1 1 calc R . .
H58B H -0.1205 0.5914 0.1809 0.221 Uiso 1 1 calc R . .
H58C H -0.1866 0.6048 0.1920 0.221 Uiso 1 1 calc R . .
C59 C -0.1998(11) 0.5208(8) 0.2187(7) 0.153(6) Uani 1 1 d U . .
H59A H -0.2396 0.5350 0.2081 0.229 Uiso 1 1 calc R . .
H59B H -0.2017 0.5106 0.2443 0.229 Uiso 1 1 calc R . .
H59C H -0.1926 0.4958 0.2030 0.229 Uiso 1 1 calc R . .
C60 C -0.1509(11) 0.5766(8) 0.2560(6) 0.145(6) Uani 1 1 d U . .
H60A H -0.1250 0.6032 0.2578 0.218 Uiso 1 1 calc R . .
H60B H -0.1357 0.5573 0.2773 0.218 Uiso 1 1 calc R . .
H60C H -0.1947 0.5846 0.2564 0.218 Uiso 1 1 calc R . .
C61 C 0.0479(4) 0.4288(3) 0.3334(3) 0.051(2) Uani 1 1 d . . .
C62 C -0.0102(5) 0.4189(4) 0.3099(3) 0.056(2) Uani 1 1 d . . .
C63 C -0.0645(5) 0.4130(4) 0.3245(3) 0.057(2) Uani 1 1 d . . .
H63 H -0.1023 0.4057 0.3081 0.069 Uiso 1 1 calc R . .
C64 C -0.0650(5) 0.4176(4) 0.3633(3) 0.058(2) Uani 1 1 d . . .
C65 C -0.0076(4) 0.4238(3) 0.3859(3) 0.054(2) Uani 1 1 d . . .
H65 H -0.0060 0.4246 0.4124 0.065 Uiso 1 1 calc R . .
C66 C 0.0487(4) 0.4290(3) 0.3720(3) 0.049(2) Uani 1 1 d . . .
C67 C -0.1283(6) 0.4139(6) 0.3784(4) 0.089(3) Uani 1 1 d U . .
C68 C -0.1820(8) 0.4372(6) 0.3532(5) 0.106(4) Uani 1 1 d U . .
H68A H -0.1897 0.4231 0.3284 0.159 Uiso 1 1 calc R . .
H68B H -0.1707 0.4680 0.3503 0.159 Uiso 1 1 calc R . .
H68C H -0.2200 0.4356 0.3645 0.159 Uiso 1 1 calc R . .
C69 C -0.1436(11) 0.3658(7) 0.3818(7) 0.147(6) Uani 1 1 d U . .
H69A H -0.1826 0.3628 0.3920 0.221 Uiso 1 1 calc R . .
H69B H -0.1093 0.3513 0.3987 0.221 Uiso 1 1 calc R . .
H69C H -0.1489 0.3520 0.3570 0.221 Uiso 1 1 calc R . .
C70 C -0.1238(11) 0.4445(8) 0.4145(6) 0.152(6) Uani 1 1 d U . .
H70A H -0.1368 0.4743 0.4067 0.228 Uiso 1 1 calc R . .
H70B H -0.0804 0.4449 0.4280 0.228 Uiso 1 1 calc R . .
H70C H -0.1515 0.4330 0.4311 0.228 Uiso 1 1 calc R . .
C71 C 0.1737(4) 0.5121(3) 0.3795(2) 0.046(2) Uani 1 1 d . . .
C72 C 0.1352(4) 0.4925(3) 0.4031(3) 0.051(2) Uani 1 1 d . . .
C73 C 0.1060(4) 0.5176(4) 0.4280(3) 0.056(2) Uani 1 1 d . . .
H73 H 0.0796 0.5032 0.4426 0.067 Uiso 1 1 calc R . .
C74 C 0.1145(4) 0.5624(4) 0.4319(3) 0.054(2) Uani 1 1 d . . .
C75 C 0.1542(4) 0.5821(4) 0.4093(3) 0.057(3) Uani 1 1 d . . .
H75 H 0.1618 0.6128 0.4113 0.069 Uiso 1 1 calc R . .
C76 C 0.1820(4) 0.5579(3) 0.3846(3) 0.050(2) Uani 1 1 d . . .
C77 C 0.0823(5) 0.5904(4) 0.4584(3) 0.066(3) Uani 1 1 d . . .
C78 C 0.0397(5) 0.5629(5) 0.4782(3) 0.075(4) Uani 1 1 d . . .
H78A H 0.0172 0.5821 0.4932 0.113 Uiso 1 1 calc R . .
H78B H 0.0649 0.5417 0.4947 0.113 Uiso 1 1 calc R . .
H78C H 0.0094 0.5473 0.4596 0.113 Uiso 1 1 calc R . .
C79 C 0.1337(6) 0.6119(5) 0.4880(4) 0.088(4) Uani 1 1 d . . .
H79A H 0.1138 0.6301 0.5050 0.131 Uiso 1 1 calc R . .
H79B H 0.1607 0.6303 0.4752 0.131 Uiso 1 1 calc R . .
H79C H 0.1591 0.5891 0.5024 0.131 Uiso 1 1 calc R . .
C80 C 0.0456(6) 0.6265(5) 0.4360(4) 0.088(4) Uani 1 1 d . . .
H80A H 0.0738 0.6435 0.4230 0.132 Uiso 1 1 calc R . .
H80B H 0.0273 0.6457 0.4530 0.132 Uiso 1 1 calc R . .
H80C H 0.0120 0.6137 0.4175 0.132 Uiso 1 1 calc R . .
C81 C 0.4552(4) 0.6243(2) 0.3029(2) 0.0365(17) Uani 1 1 d . . .
C82 C 0.4842(4) 0.6525(2) 0.2790(2) 0.0396(18) Uani 1 1 d . . .
C83 C 0.4898(5) 0.6968(3) 0.2846(3) 0.056(2) Uani 1 1 d . . .
H83 H 0.5111 0.7134 0.2684 0.067 Uiso 1 1 calc R . .
C84 C 0.4658(6) 0.7186(3) 0.3130(3) 0.068(3) Uani 1 1 d . . .
C85 C 0.4320(6) 0.6925(3) 0.3345(3) 0.064(3) Uani 1 1 d . . .
H85 H 0.4113 0.7063 0.3526 0.077 Uiso 1 1 calc R . .
C86 C 0.4275(4) 0.6476(3) 0.3303(2) 0.0438(19) Uani 1 1 d . . .
C87 C 0.4784(8) 0.7677(4) 0.3208(4) 0.084(4) Uani 1 1 d . . .
C88 C 0.4659(9) 0.7934(3) 0.2844(4) 0.106(6) Uani 1 1 d . . .
H88A H 0.4209 0.7925 0.2741 0.159 Uiso 1 1 calc R . .
H88B H 0.4896 0.7805 0.2664 0.159 Uiso 1 1 calc R . .
H88C H 0.4790 0.8239 0.2893 0.159 Uiso 1 1 calc R . .
C89 C 0.5537(9) 0.7742(5) 0.3341(6) 0.132(7) Uani 1 1 d . . .
H89A H 0.5627 0.8050 0.3403 0.198 Uiso 1 1 calc R . .
H89B H 0.5756 0.7652 0.3138 0.198 Uiso 1 1 calc R . .
H89C H 0.5679 0.7560 0.3564 0.198 Uiso 1 1 calc R . .
C90 C 0.4434(8) 0.7864(4) 0.3495(5) 0.104(6) Uani 1 1 d . . .
H90A H 0.3988 0.7890 0.3387 0.156 Uiso 1 1 calc R . .
H90B H 0.4602 0.8155 0.3572 0.156 Uiso 1 1 calc R . .
H90C H 0.4483 0.7671 0.3715 0.156 Uiso 1 1 calc R . .
C91 C 0.4922(4) 0.5711(3) 0.4017(2) 0.0362(16) Uani 1 1 d . . .
C92 C 0.4562(4) 0.6105(2) 0.3997(2) 0.0354(16) Uani 1 1 d . . .
C93 C 0.4723(4) 0.6450(3) 0.4247(3) 0.0441(19) Uani 1 1 d . . .
H93 H 0.4469 0.6706 0.4224 0.053 Uiso 1 1 calc R . .
C94 C 0.5255(4) 0.6426(3) 0.4533(2) 0.046(2) Uani 1 1 d . . .
C95 C 0.5593(4) 0.6041(3) 0.4567(2) 0.0426(19) Uani 1 1 d . . .
H95 H 0.5948 0.6013 0.4761 0.051 Uiso 1 1 calc R . .
C96 C 0.5423(4) 0.5692(3) 0.4321(2) 0.0380(17) Uani 1 1 d . . .
C97 C 0.5430(5) 0.6824(3) 0.4797(3) 0.056(2) Uani 1 1 d . . .
C98 C 0.5521(8) 0.7230(4) 0.4554(4) 0.099(5) Uani 1 1 d . . .
H98A H 0.5804 0.7156 0.4378 0.148 Uiso 1 1 calc R . .
H98B H 0.5703 0.7471 0.4717 0.148 Uiso 1 1 calc R . .
H98C H 0.5113 0.7322 0.4412 0.148 Uiso 1 1 calc R . .
C99 C 0.4897(6) 0.6926(4) 0.5014(3) 0.073(3) Uani 1 1 d . . .
H99A H 0.4517 0.7005 0.4837 0.109 Uiso 1 1 calc R . .
H99B H 0.5021 0.7171 0.5187 0.109 Uiso 1 1 calc R . .
H99C H 0.4812 0.6667 0.5158 0.109 Uiso 1 1 calc R . .
C100 C 0.6060(7) 0.6735(4) 0.5082(4) 0.085(4) Uani 1 1 d . . .
H10D H 0.6013 0.6469 0.5227 0.128 Uiso 1 1 calc R . .
H10E H 0.6149 0.6985 0.5254 0.128 Uiso 1 1 calc R . .
H10F H 0.6407 0.6697 0.4943 0.128 Uiso 1 1 calc R . .
C101 C 0.6568(3) 0.5319(2) 0.3819(2) 0.0316(15) Uani 1 1 d . . .
C102 C 0.6581(4) 0.5361(3) 0.4206(2) 0.0374(17) Uani 1 1 d . . .
C103 C 0.7121(4) 0.5513(3) 0.4440(2) 0.0444(19) Uani 1 1 d . . .
H103 H 0.7113 0.5551 0.4700 0.053 Uiso 1 1 calc R . .
C104 C 0.7665(4) 0.5611(3) 0.4305(3) 0.046(2) Uani 1 1 d . . .
C105 C 0.7663(4) 0.5538(3) 0.3919(2) 0.0407(18) Uani 1 1 d . . .
H105 H 0.8033 0.5594 0.3817 0.049 Uiso 1 1 calc R . .
C106 C 0.7129(4) 0.5388(2) 0.3685(2) 0.0340(16) Uani 1 1 d . . .
C107 C 0.8234(5) 0.5797(4) 0.4565(3) 0.067(3) Uani 1 1 d U . .
C108 C 0.8634(6) 0.6088(5) 0.4372(3) 0.092(5) Uani 1 1 d U . .
H10G H 0.8777 0.5926 0.4168 0.139 Uiso 1 1 calc R . .
H10H H 0.8999 0.6186 0.4552 0.139 Uiso 1 1 calc R . .
H10I H 0.8389 0.6344 0.4268 0.139 Uiso 1 1 calc R . .
C109 C 0.8033(8) 0.6063(9) 0.4884(6) 0.184(10) Uani 1 1 d U . .
H10J H 0.8271 0.5964 0.5125 0.276 Uiso 1 1 calc R . .
H10K H 0.7583 0.6020 0.4882 0.276 Uiso 1 1 calc R . .
H10L H 0.8117 0.6374 0.4849 0.276 Uiso 1 1 calc R . .
C110 C 0.8643(7) 0.5409(6) 0.4716(5) 0.135(7) Uani 1 1 d U . .
H11A H 0.8863 0.5298 0.4519 0.203 Uiso 1 1 calc R . .
H11B H 0.8378 0.5177 0.4792 0.203 Uiso 1 1 calc R . .
H11C H 0.8950 0.5503 0.4933 0.203 Uiso 1 1 calc R . .
C111 C 0.6159(4) 0.5807(2) 0.2810(2) 0.0340(16) Uani 1 1 d . . .
C112 C 0.6792(4) 0.5789(3) 0.2983(2) 0.0385(17) Uani 1 1 d . . .
C113 C 0.7198(4) 0.6144(3) 0.2993(2) 0.0431(19) Uani 1 1 d . . .
H113 H 0.7622 0.6110 0.3114 0.052 Uiso 1 1 calc R . .
C114 C 0.7011(4) 0.6540(3) 0.2834(3) 0.045(2) Uani 1 1 d . . .
C115 C 0.6382(4) 0.6574(3) 0.2648(3) 0.045(2) Uani 1 1 d . . .
H115 H 0.6238 0.6840 0.2526 0.054 Uiso 1 1 calc R . .
C116 C 0.5968(4) 0.6219(3) 0.2640(2) 0.0374(17) Uani 1 1 d . . .
C117 C 0.7455(5) 0.6944(3) 0.2843(4) 0.067(3) Uani 1 1 d . . .
C118 C 0.8065(6) 0.6871(4) 0.3119(5) 0.095(5) Uani 1 1 d . . .
H11D H 0.8382 0.7082 0.3068 0.142 Uiso 1 1 calc R . .
H11E H 0.8217 0.6572 0.3090 0.142 Uiso 1 1 calc R . .
H11F H 0.7989 0.6911 0.3377 0.142 Uiso 1 1 calc R . .
C119 C 0.7612(7) 0.7006(5) 0.2444(5) 0.110(6) Uani 1 1 d . . .
H11G H 0.7228 0.7082 0.2270 0.165 Uiso 1 1 calc R . .
H11H H 0.7785 0.6733 0.2363 0.165 Uiso 1 1 calc R . .
H11I H 0.7920 0.7242 0.2448 0.165 Uiso 1 1 calc R . .
C120 C 0.7135(6) 0.7351(4) 0.2963(5) 0.091(4) Uani 1 1 d . . .
H12A H 0.7418 0.7603 0.2969 0.137 Uiso 1 1 calc R . .
H12B H 0.7031 0.7304 0.3214 0.137 Uiso 1 1 calc R . .
H12C H 0.6749 0.7407 0.2784 0.137 Uiso 1 1 calc R . .
C121 C 0.3406(4) 0.4619(2) 0.1673(2) 0.0320(15) Uani 1 1 d . . .
C122 C 0.2383(4) 0.4465(3) 0.2810(2) 0.0403(18) Uani 1 1 d . . .
C123 C 0.4658(3) 0.4826(2) 0.2995(2) 0.0306(15) Uani 1 1 d . . .
C124 C 0.3617(4) 0.3703(3) 0.0733(2) 0.0437(19) Uani 1 1 d . . .
C125 C 0.3765(5) 0.3245(3) 0.0633(3) 0.060(3) Uani 1 1 d . . .
H12D H 0.3502 0.3040 0.0746 0.091 Uiso 1 1 calc R . .
H12E H 0.4209 0.3183 0.0727 0.091 Uiso 1 1 calc R . .
H12F H 0.3681 0.3211 0.0359 0.091 Uiso 1 1 calc R . .
C126 C 0.1364(5) 0.3353(3) 0.3214(3) 0.060(3) Uani 1 1 d . . .
C127 C 0.1392(8) 0.2858(4) 0.3276(4) 0.097(5) Uani 1 1 d . . .
H12G H 0.1786 0.2781 0.3440 0.145 Uiso 1 1 calc R . .
H12H H 0.1370 0.2709 0.3033 0.145 Uiso 1 1 calc R . .
H12I H 0.1036 0.2766 0.3393 0.145 Uiso 1 1 calc R . .
C128 C 0.3001(5) 0.3772(3) 0.3908(3) 0.057(2) Uani 1 1 d . . .
C129 C 0.2688(6) 0.3521(5) 0.4186(3) 0.076(3) Uani 1 1 d . . .
H12J H 0.2962 0.3282 0.4295 0.114 Uiso 1 1 calc R . .
H12K H 0.2288 0.3401 0.4058 0.114 Uiso 1 1 calc R . .
H12L H 0.2610 0.3720 0.4387 0.114 Uiso 1 1 calc R . .
C130 C 0.4477(5) 0.4458(3) 0.4244(3) 0.054(2) Uani 1 1 d . . .
C131 C 0.4920(7) 0.4419(5) 0.4584(4) 0.092(4) Uani 1 1 d . . .
H13A H 0.5007 0.4709 0.4697 0.137 Uiso 1 1 calc R . .
H13B H 0.5311 0.4291 0.4529 0.137 Uiso 1 1 calc R . .
H13C H 0.4747 0.4229 0.4760 0.137 Uiso 1 1 calc R . .
C132 C 0.6336(4) 0.4203(3) 0.3677(2) 0.0422(19) Uani 1 1 d . . .
C133 C 0.6681(5) 0.3783(3) 0.3798(3) 0.061(3) Uani 1 1 d . . .
H13D H 0.6871 0.3668 0.3590 0.091 Uiso 1 1 calc R . .
H13E H 0.6386 0.3567 0.3868 0.091 Uiso 1 1 calc R . .
H13F H 0.7011 0.3841 0.4015 0.091 Uiso 1 1 calc R . .
C134 C 0.3737(5) 0.3889(3) 0.2707(3) 0.056(2) Uani 1 1 d . . .
C135 C 0.3840(8) 0.3456(4) 0.2528(4) 0.088(4) Uani 1 1 d . . .
H13G H 0.3518 0.3414 0.2305 0.132 Uiso 1 1 calc R . .
H13H H 0.3812 0.3219 0.2708 0.132 Uiso 1 1 calc R . .
H13I H 0.4256 0.3453 0.2456 0.132 Uiso 1 1 calc R . .
C136 C 0.4812(6) 0.4015(4) 0.1633(3) 0.070(3) Uani 1 1 d . . .
C137 C 0.5466(5) 0.4375(5) 0.1259(4) 0.094(5) Uani 1 1 d . . .
H13J H 0.5819 0.4305 0.1459 0.142 Uiso 1 1 calc R . .
H13K H 0.5548 0.4653 0.1140 0.142 Uiso 1 1 calc R . .
H13L H 0.5417 0.4140 0.1071 0.142 Uiso 1 1 calc R . .
C138 C 0.2393(6) 0.3580(4) 0.1349(3) 0.071(3) Uani 1 1 d . . .
C139 C 0.1480(5) 0.3942(4) 0.0998(3) 0.068(3) Uani 1 1 d . . .
H13M H 0.1493 0.3760 0.0776 0.102 Uiso 1 1 calc R . .
H13N H 0.1287 0.4225 0.0920 0.102 Uiso 1 1 calc R . .
H13O H 0.1231 0.3794 0.1164 0.102 Uiso 1 1 calc R . .
C140 C 0.1780(8) 0.3487(5) 0.2264(4) 0.096(4) Uani 1 1 d U . .
C141 C 0.0724(7) 0.3659(5) 0.1953(4) 0.100(4) Uani 1 1 d U . .
H14A H 0.0846 0.3544 0.1723 0.150 Uiso 1 1 calc R . .
H14B H 0.0412 0.3893 0.1889 0.150 Uiso 1 1 calc R . .
H14C H 0.0541 0.3423 0.2084 0.150 Uiso 1 1 calc R . .
C142 C 0.5873(6) 0.4122(3) 0.2607(3) 0.068(3) Uani 1 1 d . . .
C143 C 0.6550(5) 0.4691(4) 0.2389(3) 0.064(3) Uani 1 1 d . . .
H14D H 0.6945 0.4617 0.2554 0.095 Uiso 1 1 calc R . .
H14E H 0.6550 0.5003 0.2324 0.095 Uiso 1 1 calc R . .
H14F H 0.6506 0.4515 0.2159 0.095 Uiso 1 1 calc R . .
C144 C 0.0171(6) 0.5450(4) 0.3261(4) 0.074(3) Uiso 1 1 d . . .
H14G H 0.0555 0.5505 0.3442 0.111 Uiso 1 1 calc R . .
H14H H 0.0127 0.5672 0.3062 0.111 Uiso 1 1 calc R . .
H14I H 0.0194 0.5158 0.3150 0.111 Uiso 1 1 calc R . .
C145 C -0.0360(7) 0.5469(5) 0.3448(4) 0.087(4) Uiso 1 1 d . . .
C146 C 0.6087(6) 0.6475(4) 0.3671(4) 0.074(3) Uiso 1 1 d . . .
H14J H 0.6004 0.6231 0.3832 0.111 Uiso 1 1 calc R . .
H14K H 0.6206 0.6359 0.3440 0.111 Uiso 1 1 calc R . .
H14L H 0.5708 0.6655 0.3607 0.111 Uiso 1 1 calc R . .
C147 C 0.6602(10) 0.6745(7) 0.3871(6) 0.126(6) Uiso 1 1 d . . .
C148 C 0.2845(9) 0.5987(6) 0.0340(5) 0.111(5) Uiso 1 1 d . . .
C149 C 0.2410(10) 0.6711(7) -0.0035(6) 0.128(6) Uiso 1 1 d . . .
C150 C 0.254(2) 0.6425(19) -0.0274(15) 0.101(19) Uiso 0.35(5) 1 d P A 1
C151 C 0.2920(10) 0.5687(7) -0.0353(6) 0.125(6) Uiso 1 1 d . . .
C152 C 0.3029(7) 0.5679(4) 0.5203(4) 0.081(3) Uiso 1 1 d . . .
H15A H 0.2689 0.5876 0.5243 0.122 Uiso 1 1 calc R . .
H15B H 0.3396 0.5728 0.5399 0.122 Uiso 1 1 calc R . .
H15C H 0.2890 0.5374 0.5212 0.122 Uiso 1 1 calc R . .
C153 C 0.3438(8) 0.6194(6) 0.4781(5) 0.109(5) Uiso 1 1 d . . .
H15D H 0.3361 0.6261 0.4512 0.163 Uiso 1 1 calc R . .
H15E H 0.3891 0.6200 0.4876 0.163 Uiso 1 1 calc R . .
H15F H 0.3228 0.6412 0.4915 0.163 Uiso 1 1 calc R . .
C154 C 0.3168(5) 0.5485(3) 0.4555(3) 0.056(2) Uiso 1 1 d . . .
C155 C 0.2905(6) 0.5043(4) 0.4602(4) 0.076(3) Uiso 1 1 d . . .
H15G H 0.2912 0.4869 0.4374 0.114 Uiso 1 1 calc R . .
H15H H 0.2471 0.5072 0.4644 0.114 Uiso 1 1 calc R . .
H15I H 0.3157 0.4896 0.4818 0.114 Uiso 1 1 calc R . .
C156 C 0.3160(12) 0.7469(9) 0.4487(7) 0.174(10) Uiso 1 1 d . . .
H15J H 0.3499 0.7594 0.4371 0.261 Uiso 1 1 d R . .
H15K H 0.3329 0.7236 0.4662 0.261 Uiso 1 1 d R . .
H15L H 0.2975 0.7699 0.4623 0.261 Uiso 1 1 d R . .
C157 C 0.2706(10) 0.7146(7) 0.3812(6) 0.134(7) Uiso 1 1 d . . .
H15M H 0.2299 0.7047 0.3675 0.201 Uiso 1 1 calc R . .
H15N H 0.3011 0.6906 0.3825 0.201 Uiso 1 1 calc R . .
H15O H 0.2853 0.7397 0.3681 0.201 Uiso 1 1 calc R . .
C158 C 0.2158(9) 0.7151(6) 0.4305(6) 0.119(6) Uiso 1 1 d . . .
C159 C 0.2066(12) 0.7250(9) 0.4715(7) 0.173(10) Uiso 1 1 d . . .
H15P H 0.2473 0.7237 0.4883 0.259 Uiso 1 1 calc R . .
H15Q H 0.1783 0.7031 0.4794 0.259 Uiso 1 1 calc R . .
H15R H 0.1884 0.7543 0.4726 0.259 Uiso 1 1 calc R . .
C160 C -0.0936(15) 0.5664(10) 0.0810(9) 0.216(14) Uiso 1 1 d . . .
H16A H -0.0812 0.5659 0.0562 0.324 Uiso 1 1 calc R . .
H16B H -0.0800 0.5941 0.0937 0.324 Uiso 1 1 calc R . .
H16C H -0.1393 0.5638 0.0783 0.324 Uiso 1 1 calc R . .
C161 C 0.0052(13) 0.5356(10) 0.1158(8) 0.197(12) Uiso 1 1 d . . .
H16D H 0.0209 0.5117 0.1329 0.295 Uiso 1 1 calc R . .
H16E H 0.0135 0.5638 0.1287 0.295 Uiso 1 1 calc R . .
H16F H 0.0264 0.5349 0.0939 0.295 Uiso 1 1 calc R . .
C162 C -0.0810(11) 0.4942(7) 0.1135(6) 0.132(7) Uiso 1 1 d . . .
C163 C -0.0538(11) 0.4613(8) 0.1360(7) 0.156(8) Uiso 1 1 d . . .
H16G H -0.0155 0.4516 0.1273 0.235 Uiso 1 1 calc R . .
H16H H -0.0832 0.4367 0.1350 0.235 Uiso 1 1 calc R . .
H16I H -0.0432 0.4719 0.1619 0.235 Uiso 1 1 calc R . .
C164 C -0.1346(15) 0.6761(11) 0.1346(9) 0.215(13) Uiso 1 1 d . . .
H16J H -0.1434 0.6455 0.1401 0.323 Uiso 1 1 calc R . .
H16K H -0.1737 0.6908 0.1235 0.323 Uiso 1 1 calc R . .
H16L H -0.1160 0.6910 0.1578 0.323 Uiso 1 1 calc R . .
C165 C -0.056(3) 0.709(2) 0.0687(17) 0.44(4) Uiso 1 1 d . . .
H16M H -0.0317 0.7350 0.0792 0.662 Uiso 1 1 d R . .
H16N H -0.0927 0.7191 0.0508 0.662 Uiso 1 1 d R . .
H16O H -0.0297 0.6905 0.0559 0.662 Uiso 1 1 d R . .
C166 C -0.0380(19) 0.6632(13) 0.1356(11) 0.238(15) Uiso 1 1 d . . .
C167 C 0.0305(17) 0.6647(12) 0.1225(10) 0.252(17) Uiso 1 1 d . . .
H16P H 0.0278 0.6480 0.0991 0.378 Uiso 1 1 d R . .
H16Q H 0.0633 0.6521 0.1416 0.378 Uiso 1 1 d R . .
H16R H 0.0408 0.6953 0.1180 0.378 Uiso 1 1 d R . .
C168 C 0.2026(13) 0.3031(9) 0.0264(8) 0.190(11) Uiso 1 1 d . . .
H16S H 0.1572 0.3079 0.0200 0.285 Uiso 1 1 calc R . .
H16T H 0.2223 0.3282 0.0407 0.285 Uiso 1 1 calc R . .
H16U H 0.2109 0.2764 0.0415 0.285 Uiso 1 1 calc R . .
C169 C 0.2460(10) 0.3377(7) -0.0269(6) 0.143(7) Uiso 1 1 d . . .
H16V H 0.2401 0.3331 -0.0541 0.214 Uiso 1 1 calc R . .
H16W H 0.2901 0.3449 -0.0174 0.214 Uiso 1 1 calc R . .
H16$ H 0.2192 0.3619 -0.0213 0.214 Uiso 1 1 calc R . .
C170 C 0.2348(11) 0.2591(8) -0.0241(7) 0.146(8) Uiso 1 1 d . . .
C171 C 0.2174(12) 0.2219(8) -0.0011(7) 0.168(9) Uiso 1 1 d . . .
H17A H 0.1722 0.2227 -0.0009 0.252 Uiso 1 1 calc R . .
H17B H 0.2404 0.2244 0.0247 0.252 Uiso 1 1 calc R . .
H17C H 0.2283 0.1941 -0.0120 0.252 Uiso 1 1 calc R . .
C172 C 0.4850(8) 0.8353(5) 0.1666(4) 0.098(4) Uiso 1 1 d . . .
H17D H 0.4567 0.8274 0.1841 0.147 Uiso 1 1 calc R . .
H17E H 0.4769 0.8656 0.1582 0.147 Uiso 1 1 calc R . .
H17F H 0.5286 0.8325 0.1793 0.147 Uiso 1 1 calc R . .
C180 C 0.2933(4) 0.6581(4) 0.2439(3) 0.080(3) Uiso 1 1 d DU . .
C173 C 0.4854(8) 0.8221(5) 0.0987(4) 0.099(4) Uiso 1 1 d . . .
H17G H 0.5212 0.8065 0.0916 0.149 Uiso 1 1 calc R . .
H17H H 0.4947 0.8535 0.1008 0.149 Uiso 1 1 calc R . .
H17I H 0.4481 0.8173 0.0795 0.149 Uiso 1 1 calc R . .
C181 C 0.2500(9) 0.6741(7) 0.2688(5) 0.136(7) Uiso 1 1 d D . .
H18D H 0.2064 0.6691 0.2566 0.204 Uiso 1 1 calc R . .
H18E H 0.2568 0.7056 0.2734 0.204 Uiso 1 1 calc R . .
H18F H 0.2582 0.6583 0.2927 0.204 Uiso 1 1 calc R . .
C174 C 0.4642(6) 0.7628(4) 0.1386(3) 0.070(3) Uiso 1 1 d . . .
O49 O 0.0940(11) 0.7895(9) 0.2163(9) 0.204(15) Uiso 0.50 1 d PDU . .
C175 C 0.4538(7) 0.7477(5) 0.1776(4) 0.089(4) Uiso 1 1 d . . .
H17J H 0.4486 0.7158 0.1776 0.133 Uiso 1 1 calc R . .
H17K H 0.4160 0.7617 0.1837 0.133 Uiso 1 1 calc R . .
H17L H 0.4902 0.7559 0.1964 0.133 Uiso 1 1 calc R . .
C183 C 0.1180(11) 0.7239(8) 0.1855(6) 0.086(7) Uiso 0.50 1 d PD . .
C176 C 0.6792(9) 0.7852(6) 0.1697(5) 0.109(5) Uiso 1 1 d . . .
C177 C 0.6604(12) 0.7283(9) 0.1147(7) 0.158(9) Uiso 1 1 d . . .
C178 C 0.6150(12) 0.7218(9) 0.1729(7) 0.061(7) Uiso 0.48(4) 1 d P B 3
C179 C 0.5869(7) 0.6761(5) 0.1572(4) 0.082(4) Uiso 1 1 d . . .
N7A N 0.2657(11) 0.6242(9) 0.0029(8) 0.116(9) Uiso 0.65(5) 1 d P A 2
C15A C 0.2733(10) 0.6131(7) -0.0327(6) 0.071(7) Uiso 0.65(5) 1 d P A 2
O50 O -0.0651(12) 0.7582(10) 0.4105(9) 0.170(12) Uiso 0.50 1 d PDU . .
C184 C -0.0147(12) 0.7793(8) 0.4093(6) 0.111(10) Uiso 0.50 1 d PDU . .
O51 O -0.0097(16) 0.8133(10) 0.3895(10) 0.216(17) Uiso 0.50 1 d PDU . .
C185 C 0.0453(13) 0.7633(12) 0.4331(10) 0.134(13) Uiso 0.50 1 d PD . .
N14A N 0.624(2) 0.7095(18) 0.1491(15) 0.20(2) Uiso 0.52(4) 1 d P B 4
C182 C 0.1347(8) 0.7589(7) 0.2154(5) 0.112(11) Uiso 0.50 1 d PDU . .
C17A C 0.6322(19) 0.7444(15) 0.1758(12) 0.119(13) Uiso 0.52(4) 1 d P B 4

loop_
_atom_site_aniso_label
_atom_site_aniso_U_11
_atom_site_aniso_U_22
_atom_site_aniso_U_33
_atom_site_aniso_U_23
_atom_site_aniso_U_13
_atom_site_aniso_U_12
Tb1 0.0325(2) 0.03554(19) 0.0363(2) -0.00535(14) 0.00859(15) -0.00139(14)
Tb2 0.0485(3) 0.0539(3) 0.0473(2) -0.00111(18) 0.0141(2) -0.00660(19)
Ni1 0.0323(5) 0.0327(5) 0.0300(5) -0.0013(3) 0.0065(4) 0.0003(4)
Ni2 0.0368(5) 0.0311(5) 0.0288(5) -0.0013(3) 0.0064(4) 0.0016(4)
Ni3 0.0377(6) 0.0356(5) 0.0337(5) -0.0044(4) 0.0046(4) -0.0013(4)
Ni4 0.0303(5) 0.0406(5) 0.0360(5) -0.0049(4) 0.0054(4) -0.0001(4)
Ni5 0.0302(5) 0.0529(6) 0.0387(5) -0.0080(4) 0.0094(4) -0.0022(4)
Ni6 0.0397(6) 0.0622(7) 0.0429(6) -0.0137(5) 0.0146(5) -0.0156(5)
Ni7 0.0367(6) 0.0563(6) 0.0413(6) -0.0063(5) 0.0135(5) -0.0108(5)
Ni8 0.0319(5) 0.0447(5) 0.0362(5) -0.0083(4) 0.0100(4) -0.0022(4)
Ni9 0.0287(5) 0.0332(5) 0.0318(5) -0.0041(4) 0.0086(4) -0.0011(4)
Ni10 0.0309(5) 0.0336(5) 0.0307(5) -0.0005(4) 0.0082(4) -0.0016(4)
Ni11 0.0286(5) 0.0346(5) 0.0324(5) -0.0030(4) 0.0085(4) -0.0014(4)
Ni12 0.0317(5) 0.0315(5) 0.0289(4) -0.0017(3) 0.0083(4) -0.0017(3)
Cl1 0.0380(10) 0.0428(10) 0.0345(9) -0.0021(7) 0.0093(8) 0.0004(7)
Cl2 0.0434(12) 0.0615(13) 0.0439(11) -0.0106(9) 0.0098(9) -0.0053(9)
S1 0.0382(11) 0.0328(9) 0.0346(9) -0.0027(7) 0.0080(8) -0.0002(7)
S2 0.0397(11) 0.0353(9) 0.0313(9) -0.0016(7) 0.0078(8) 0.0032(7)
S3 0.0378(11) 0.0469(11) 0.0369(10) -0.0064(8) 0.0019(8) -0.0001(8)
S4 0.0347(11) 0.0459(11) 0.0459(11) -0.0065(8) 0.0063(9) 0.0045(8)
S5 0.0347(12) 0.0639(14) 0.0467(12) -0.0063(10) 0.0054(9) 0.0033(9)
S6 0.0438(14) 0.0868(18) 0.0472(13) -0.0199(12) 0.0139(10) -0.0227(12)
S7 0.0410(13) 0.0726(15) 0.0424(11) -0.0071(10) 0.0146(10) -0.0156(10)
S8 0.0340(11) 0.0514(12) 0.0455(11) -0.0122(9) 0.0096(9) -0.0006(8)
S9 0.0346(10) 0.0344(9) 0.0392(10) -0.0058(7) 0.0107(8) 0.0012(7)
S10 0.0357(11) 0.0437(10) 0.0315(9) -0.0020(7) 0.0068(8) -0.0036(8)
S11 0.0297(10) 0.0447(10) 0.0361(10) -0.0048(8) 0.0103(8) -0.0024(7)
S12 0.0427(11) 0.0323(9) 0.0353(9) 0.0006(7) 0.0109(8) -0.0038(7)
Na1 0.079(3) 0.080(3) 0.065(3) -0.008(2) 0.012(2) 0.004(2)
Na2 0.086(3) 0.078(3) 0.074(3) -0.012(2) 0.025(3) -0.027(2)
O1 0.034(3) 0.029(3) 0.042(3) -0.005(2) 0.003(2) 0.002(2)
O2 0.040(3) 0.028(2) 0.033(3) 0.0004(19) 0.007(2) 0.003(2)
O3 0.039(3) 0.041(3) 0.025(2) -0.005(2) 0.004(2) -0.001(2)
O4 0.031(3) 0.042(3) 0.040(3) -0.002(2) 0.005(2) 0.003(2)
O5 0.031(3) 0.049(3) 0.037(3) -0.009(2) 0.007(2) 0.004(2)
O6 0.028(3) 0.071(4) 0.051(4) -0.007(3) 0.014(3) -0.005(3)
O7 0.037(3) 0.067(4) 0.045(3) -0.010(3) 0.014(3) -0.015(3)
O8 0.037(3) 0.057(3) 0.037(3) -0.010(2) 0.014(2) -0.007(2)
O9 0.036(3) 0.030(2) 0.031(3) -0.0043(19) 0.011(2) -0.002(2)
O10 0.038(3) 0.034(3) 0.033(3) -0.008(2) 0.013(2) 0.001(2)
O11 0.030(3) 0.039(3) 0.031(3) -0.004(2) 0.007(2) 0.000(2)
O12 0.033(3) 0.036(3) 0.031(3) 0.000(2) 0.009(2) -0.006(2)
O13 0.034(3) 0.037(3) 0.029(3) -0.003(2) 0.007(2) -0.003(2)
O14 0.036(3) 0.036(3) 0.030(3) -0.001(2) 0.007(2) 0.000(2)
O15 0.035(3) 0.040(3) 0.036(3) -0.003(2) 0.009(2) 0.001(2)
O16 0.041(3) 0.049(3) 0.036(3) -0.008(2) 0.014(2) -0.003(2)
O17 0.037(3) 0.050(3) 0.045(3) -0.009(2) 0.020(3) -0.010(2)
O18 0.032(3) 0.042(3) 0.038(3) -0.008(2) 0.006(2) -0.005(2)
O19 0.029(3) 0.035(3) 0.033(3) 0.000(2) 0.010(2) -0.001(2)
O20 0.025(3) 0.035(3) 0.032(3) -0.004(2) 0.006(2) -0.0051(19)
O21 0.036(3) 0.030(2) 0.030(3) -0.0054(19) 0.009(2) -0.005(2)
O22 0.044(3) 0.040(3) 0.033(3) 0.000(2) 0.009(2) -0.003(2)
O23 0.050(4) 0.038(3) 0.043(3) -0.003(2) 0.006(3) -0.004(2)
O24 0.058(4) 0.068(4) 0.064(4) -0.016(3) 0.029(4) -0.024(3)
O25 0.059(4) 0.064(4) 0.061(4) -0.006(3) 0.018(3) -0.015(3)
O26 0.046(4) 0.055(4) 0.050(4) 0.006(3) 0.016(3) -0.003(3)
O27 0.063(5) 0.077(5) 0.064(4) 0.007(4) 0.027(4) -0.004(4)
O28 0.071(5) 0.081(5) 0.047(4) -0.004(3) 0.021(4) -0.009(4)
O29 0.046(3) 0.046(3) 0.038(3) 0.005(2) 0.011(3) -0.009(2)
O30 0.040(3) 0.039(3) 0.041(3) 0.005(2) 0.008(3) 0.005(2)
O31 0.042(3) 0.040(3) 0.045(3) -0.004(2) 0.016(3) -0.001(2)
O32 0.040(3) 0.038(3) 0.039(3) -0.006(2) 0.014(2) -0.006(2)
O33 0.088(6) 0.059(4) 0.050(4) -0.006(3) 0.009(4) 0.000(4)
O34 0.015(3) 0.035(3) 0.101(5) 0.011(3) 0.003(3) -0.007(2)
O35 0.029(3) 0.050(3) 0.038(3) -0.004(2) 0.010(2) -0.001(2)
O36 0.029(3) 0.041(3) 0.037(3) -0.013(2) 0.012(2) -0.004(2)
O37 0.034(3) 0.035(3) 0.033(3) 0.001(2) 0.011(2) -0.001(2)
N1 0.048(4) 0.033(3) 0.043(4) 0.005(3) 0.005(3) 0.004(3)
N2 0.047(4) 0.047(4) 0.037(4) -0.005(3) 0.009(3) -0.008(3)
N3 0.062(5) 0.068(5) 0.051(5) -0.021(4) 0.027(4) -0.019(4)
N4 0.033(4) 0.047(4) 0.036(3) -0.007(3) 0.010(3) -0.002(3)
C1 0.039(5) 0.043(4) 0.033(4) -0.009(3) 0.007(3) 0.001(3)
C2 0.029(4) 0.047(5) 0.053(5) -0.011(4) 0.006(4) 0.002(3)
C3 0.045(5) 0.043(5) 0.065(6) -0.008(4) -0.002(4) 0.004(4)
C4 0.050(6) 0.036(4) 0.084(7) 0.001(4) 0.012(5) 0.006(4)
C5 0.038(5) 0.036(4) 0.056(5) -0.002(3) 0.002(4) -0.001(3)
C6 0.033(4) 0.036(4) 0.043(4) -0.004(3) 0.007(3) 0.006(3)
C7 0.059(7) 0.049(6) 0.116(10) 0.022(6) -0.001(7) 0.010(5)
C8 0.064(9) 0.068(8) 0.22(2) 0.058(11) -0.002(10) 0.012(6)
C9 0.088(10) 0.096(10) 0.151(15) 0.077(11) 0.023(10) 0.022(8)
C10 0.135(14) 0.028(5) 0.175(17) -0.006(7) 0.033(12) 0.012(6)
C11 0.021(4) 0.040(4) 0.037(4) 0.003(3) 0.006(3) 0.000(3)
C12 0.034(4) 0.035(4) 0.032(4) -0.003(3) 0.007(3) 0.002(3)
C13 0.037(4) 0.038(4) 0.035(4) 0.000(3) 0.006(3) 0.004(3)
C14 0.038(5) 0.046(4) 0.036(4) 0.003(3) 0.008(3) 0.003(3)
C15 0.041(5) 0.046(4) 0.023(3) 0.003(3) 0.008(3) 0.008(3)
C16 0.037(4) 0.031(4) 0.031(4) 0.002(3) 0.007(3) 0.002(3)
C17 0.051(5) 0.035(4) 0.042(4) 0.007(3) 0.011(4) 0.003(3)
C18 0.080(7) 0.052(5) 0.050(5) 0.022(4) 0.017(5) 0.013(5)
C19 0.070(8) 0.100(10) 0.085(9) 0.051(7) 0.005(7) -0.021(7)
C20 0.106(10) 0.052(6) 0.053(6) 0.014(4) 0.034(6) 0.007(6)
C21 0.049(5) 0.029(4) 0.034(4) -0.005(3) -0.002(3) 0.000(3)
C22 0.037(4) 0.037(4) 0.040(4) 0.001(3) 0.008(3) 0.003(3)
C23 0.051(5) 0.049(5) 0.037(4) 0.004(3) 0.007(4) 0.007(4)
C24 0.050(5) 0.056(5) 0.023(4) -0.004(3) -0.001(3) 0.009(4)
C25 0.054(6) 0.051(5) 0.031(4) -0.002(3) -0.007(4) 0.009(4)
C26 0.041(5) 0.042(4) 0.036(4) 0.001(3) 0.006(3) 0.003(3)
C27 0.065(7) 0.084(7) 0.024(4) 0.000(4) 0.002(4) 0.010(5)
C28 0.057(7) 0.136(11) 0.029(5) -0.010(5) 0.011(4) 0.021(7)
C29 0.135(14) 0.152(15) 0.056(7) -0.036(8) 0.049(8) -0.067(12)
C30 0.106(11) 0.138(13) 0.050(6) 0.020(7) 0.024(7) 0.061(10)
C31 0.031(4) 0.048(4) 0.038(4) -0.001(3) 0.004(3) 0.001(3)
C32 0.034(4) 0.044(4) 0.035(4) -0.005(3) 0.000(3) 0.002(3)
C33 0.041(5) 0.055(5) 0.044(5) -0.006(4) -0.004(4) 0.008(4)
C34 0.034(5) 0.068(6) 0.046(5) 0.001(4) -0.003(4) 0.012(4)
C35 0.033(5) 0.050(5) 0.071(6) -0.004(4) 0.011(4) 0.005(4)
C36 0.034(4) 0.048(4) 0.039(4) -0.003(3) 0.001(3) 0.003(3)
C37 0.076(8) 0.072(7) 0.061(7) -0.003(5) -0.010(6) 0.027(6)
C38 0.102(11) 0.097(10) 0.062(7) 0.017(7) -0.006(7) 0.015(8)
C39 0.062(9) 0.131(13) 0.127(14) 0.015(10) -0.049(9) 0.010(8)
C40 0.154(16) 0.139(14) 0.069(9) -0.002(9) -0.021(9) 0.091(13)
C41 0.036(5) 0.051(5) 0.055(5) -0.011(4) 0.010(4) -0.006(4)
C42 0.036(5) 0.053(5) 0.059(6) -0.009(4) 0.004(4) 0.009(4)
C43 0.049(6) 0.060(6) 0.062(6) -0.016(5) 0.009(5) 0.010(4)
C44 0.053(6) 0.070(7) 0.065(7) -0.010(5) -0.003(5) 0.015(5)
C45 0.039(5) 0.065(6) 0.068(6) -0.007(5) 0.001(5) 0.007(4)
C46 0.047(6) 0.052(5) 0.064(6) -0.007(4) 0.012(5) 0.010(4)
C47 0.086(9) 0.069(7) 0.077(8) -0.017(6) 0.013(7) 0.020(6)
C48 0.089(11) 0.074(9) 0.175(17) -0.047(10) -0.011(10) 0.035(8)
C49 0.120(13) 0.122(13) 0.098(11) -0.008(9) 0.002(9) 0.083(11)
C50 0.149(17) 0.160(17) 0.125(14) 0.021(12) 0.069(13) 0.097(15)
C51 0.028(4) 0.082(7) 0.044(5) -0.016(4) 0.008(4) -0.007(4)
C52 0.030(5) 0.072(6) 0.049(5) -0.018(4) 0.004(4) 0.004(4)
C53 0.037(5) 0.103(8) 0.031(4) -0.001(4) 0.005(4) 0.015(5)
C54 0.041(5) 0.096(8) 0.039(5) -0.019(5) -0.001(4) 0.000(5)
C55 0.025(5) 0.114(9) 0.032(4) -0.016(5) 0.001(3) -0.008(5)
C56 0.040(5) 0.081(7) 0.033(4) -0.012(4) 0.006(4) -0.006(4)
C57 0.026(6) 0.205(15) 0.074(7) -0.007(7) 0.021(5) 0.019(6)
C58 0.143(8) 0.154(7) 0.145(6) 0.011(5) 0.026(5) 0.007(5)
C59 0.144(7) 0.151(7) 0.163(8) 0.000(5) 0.027(5) -0.005(5)
C60 0.144(7) 0.152(7) 0.141(6) -0.016(5) 0.030(5) 0.015(5)
C61 0.041(5) 0.060(5) 0.053(5) -0.012(4) 0.012(4) -0.012(4)
C62 0.039(5) 0.088(7) 0.043(5) -0.007(5) 0.012(4) -0.018(5)
C63 0.045(6) 0.074(7) 0.053(5) -0.011(5) 0.010(4) -0.020(5)
C64 0.039(5) 0.074(7) 0.061(6) -0.008(5) 0.015(4) -0.021(4)
C65 0.042(5) 0.069(6) 0.058(6) -0.006(5) 0.024(4) -0.011(4)
C66 0.046(5) 0.060(5) 0.043(5) -0.010(4) 0.015(4) -0.014(4)
C67 0.039(6) 0.141(9) 0.093(8) 0.005(7) 0.032(6) -0.025(6)
C68 0.099(6) 0.111(6) 0.113(6) 0.002(4) 0.031(4) 0.004(4)
C69 0.145(7) 0.141(6) 0.158(7) 0.016(5) 0.032(5) -0.001(5)
C70 0.151(8) 0.163(7) 0.144(7) -0.012(5) 0.028(5) -0.002(5)
C71 0.042(5) 0.058(5) 0.041(4) -0.012(4) 0.013(4) -0.014(4)
C72 0.037(5) 0.069(6) 0.050(5) -0.015(4) 0.013(4) -0.013(4)
C73 0.032(5) 0.093(8) 0.043(5) -0.005(5) 0.011(4) -0.008(4)
C74 0.036(5) 0.082(7) 0.048(5) -0.019(5) 0.021(4) -0.011(4)
C75 0.036(5) 0.079(7) 0.058(6) -0.026(5) 0.011(4) -0.003(4)
C76 0.044(5) 0.061(5) 0.044(5) -0.016(4) 0.004(4) -0.005(4)
C77 0.041(6) 0.096(8) 0.065(6) -0.034(6) 0.018(5) 0.006(5)
C78 0.053(7) 0.115(10) 0.065(7) -0.035(7) 0.031(6) -0.009(6)
C79 0.059(7) 0.136(12) 0.074(8) -0.057(8) 0.029(6) -0.016(7)
C80 0.075(9) 0.106(10) 0.090(9) -0.041(8) 0.035(7) -0.004(7)
C81 0.041(5) 0.036(4) 0.033(4) -0.002(3) 0.007(3) 0.000(3)
C82 0.046(5) 0.031(4) 0.046(4) -0.001(3) 0.019(4) 0.001(3)
C83 0.078(7) 0.041(5) 0.056(5) 0.004(4) 0.032(5) -0.001(4)
C84 0.113(10) 0.033(5) 0.069(7) -0.001(4) 0.046(7) 0.000(5)
C85 0.098(9) 0.036(5) 0.068(6) -0.009(4) 0.039(6) 0.006(5)
C86 0.056(5) 0.031(4) 0.048(5) -0.007(3) 0.018(4) 0.003(3)
C87 0.119(12) 0.048(6) 0.094(9) -0.003(6) 0.043(8) -0.001(6)
C88 0.223(19) 0.023(5) 0.073(8) 0.005(5) 0.031(10) 0.015(7)
C89 0.138(16) 0.069(9) 0.20(2) -0.055(11) 0.068(15) -0.033(9)
C90 0.161(15) 0.038(6) 0.137(13) -0.022(7) 0.093(12) -0.011(7)
C91 0.030(4) 0.040(4) 0.039(4) -0.005(3) 0.007(3) -0.004(3)
C92 0.039(4) 0.036(4) 0.033(4) -0.011(3) 0.012(3) -0.002(3)
C93 0.038(5) 0.041(4) 0.055(5) -0.012(4) 0.014(4) 0.002(3)
C94 0.048(5) 0.049(5) 0.041(4) -0.021(4) 0.012(4) -0.008(4)
C95 0.046(5) 0.050(5) 0.033(4) -0.009(3) 0.011(4) -0.009(4)
C96 0.036(4) 0.041(4) 0.037(4) -0.009(3) 0.008(3) -0.002(3)
C97 0.056(6) 0.049(5) 0.061(6) -0.025(4) 0.009(5) -0.007(4)
C98 0.170(15) 0.054(7) 0.074(8) -0.021(6) 0.026(9) -0.051(8)
C99 0.090(9) 0.068(7) 0.065(7) -0.035(5) 0.027(6) -0.009(6)
C100 0.101(10) 0.075(8) 0.069(8) -0.031(6) -0.016(7) -0.011(7)
C101 0.030(4) 0.032(3) 0.033(4) -0.003(3) 0.004(3) 0.001(3)
C102 0.037(4) 0.046(4) 0.029(4) -0.003(3) 0.006(3) -0.007(3)
C103 0.046(5) 0.052(5) 0.036(4) -0.006(3) 0.009(4) -0.002(4)
C104 0.039(5) 0.052(5) 0.046(5) -0.006(4) 0.003(4) -0.007(4)
C105 0.032(4) 0.049(5) 0.041(4) -0.001(3) 0.009(3) 0.001(3)
C106 0.029(4) 0.041(4) 0.032(4) -0.002(3) 0.006(3) 0.000(3)
C107 0.045(6) 0.109(8) 0.046(5) -0.013(5) 0.002(4) -0.035(5)
C108 0.082(9) 0.124(10) 0.062(7) 0.006(6) -0.014(6) -0.066(8)
C109 0.080(11) 0.34(3) 0.138(14) -0.164(17) 0.035(9) -0.097(12)
C110 0.072(9) 0.159(12) 0.147(15) 0.068(10) -0.059(9) -0.050(7)
C111 0.037(4) 0.038(4) 0.028(4) -0.007(3) 0.009(3) -0.005(3)
C112 0.041(5) 0.039(4) 0.038(4) 0.002(3) 0.013(3) -0.004(3)
C113 0.036(5) 0.049(5) 0.047(5) -0.012(4) 0.013(4) -0.011(3)
C114 0.039(5) 0.045(5) 0.054(5) -0.007(4) 0.013(4) -0.018(4)
C115 0.052(5) 0.034(4) 0.053(5) 0.000(3) 0.019(4) -0.012(4)
C116 0.043(5) 0.037(4) 0.034(4) -0.003(3) 0.010(3) -0.010(3)
C117 0.053(6) 0.048(5) 0.103(9) 0.000(5) 0.019(6) -0.024(5)
C118 0.063(8) 0.076(8) 0.136(13) 0.010(8) -0.011(8) -0.045(7)
C119 0.096(11) 0.114(12) 0.121(13) 0.034(10) 0.020(9) -0.059(9)
C120 0.076(9) 0.045(6) 0.150(13) -0.017(7) 0.013(8) -0.021(5)
C121 0.036(4) 0.032(4) 0.029(3) 0.003(3) 0.006(3) 0.002(3)
C122 0.031(4) 0.045(4) 0.050(5) -0.009(3) 0.018(4) -0.003(3)
C123 0.030(4) 0.030(3) 0.030(4) -0.003(3) 0.001(3) -0.007(3)
C124 0.045(5) 0.046(5) 0.039(4) -0.005(3) 0.004(4) 0.002(4)
C125 0.050(6) 0.049(5) 0.084(7) -0.017(5) 0.017(5) -0.001(4)
C126 0.064(7) 0.058(6) 0.063(7) -0.009(5) 0.027(5) -0.014(5)
C127 0.124(13) 0.063(8) 0.105(11) -0.007(7) 0.023(9) -0.017(8)
C128 0.056(6) 0.055(6) 0.064(6) 0.006(5) 0.020(5) -0.012(4)
C129 0.066(8) 0.102(9) 0.064(7) 0.022(6) 0.019(6) -0.008(6)
C130 0.050(6) 0.062(6) 0.055(6) 0.013(4) 0.017(5) -0.005(4)
C131 0.093(10) 0.119(12) 0.066(8) 0.012(7) 0.022(7) -0.033(8)
C132 0.040(5) 0.037(4) 0.048(5) -0.003(3) 0.004(4) -0.008(3)
C133 0.055(6) 0.057(6) 0.072(7) 0.010(5) 0.018(5) 0.011(5)
C134 0.064(7) 0.047(5) 0.063(6) -0.004(4) 0.025(5) -0.003(4)
C135 0.130(13) 0.064(7) 0.072(8) -0.012(6) 0.025(8) 0.016(7)
C136 0.092(9) 0.064(6) 0.058(6) 0.025(5) 0.019(6) 0.017(6)
C137 0.047(7) 0.151(13) 0.084(9) 0.071(9) 0.007(6) 0.021(7)
C138 0.089(9) 0.058(6) 0.072(7) 0.005(5) 0.029(6) 0.002(6)
C139 0.046(6) 0.079(7) 0.078(7) -0.020(6) 0.012(5) -0.024(5)
C140 0.103(5) 0.093(5) 0.095(6) -0.002(4) 0.027(4) 0.008(4)
C141 0.097(5) 0.106(6) 0.097(6) -0.017(4) 0.013(4) -0.013(4)
C142 0.099(9) 0.042(5) 0.061(6) -0.019(4) 0.004(6) -0.003(5)
C143 0.071(7) 0.078(7) 0.048(5) -0.023(5) 0.027(5) -0.007(5)

loop_
_atom_type_symbol
_atom_type_description
_atom_type_scat_dispersion_real
_atom_type_scat_dispersion_imag
_atom_type_scat_source
C C 0.0033 0.0016 'International Tables Vol C Tables 4.2.6.8 and 6.1.1.4'
H H 0.0000 0.0000 'International Tables Vol C Tables 4.2.6.8 and 6.1.1.4'
N N 0.0061 0.0033 'International Tables Vol C Tables 4.2.6.8 and 6.1.1.4'
O O 0.0106 0.0060 'International Tables Vol C Tables 4.2.6.8 and 6.1.1.4'
S S 0.1246 0.1234 'International Tables Vol C Tables 4.2.6.8 and 6.1.1.4'
Cl Cl 0.1484 0.1585 'International Tables Vol C Tables 4.2.6.8 and 6.1.1.4'
Na Na 0.0362 0.0249 'International Tables Vol C Tables 4.2.6.8 and 6.1.1.4'
Ni Ni 0.3393 1.1124 'International Tables Vol C Tables 4.2.6.8 and 6.1.1.4'
Tb Tb -0.1723 4.1537 'International Tables Vol C Tables 4.2.6.8 and 6.1.1.4'

loop_
_geom_angle_atom_site_label_1
_geom_angle_atom_site_label_2
_geom_angle_atom_site_label_3
_geom_angle
O32 Tb1 O36 129.60(14)
O32 Tb1 O37 132.93(14)
O36 Tb1 O37 80.31(5)
O32 Tb1 O35 132.69(15)
O36 Tb1 O35 78.38(5)
O37 Tb1 O35 82.44(6)
O32 Tb1 O13 77.23(17)
O36 Tb1 O13 146.21(12)
O37 Tb1 O13 65.94(12)
O35 Tb1 O13 98.09(13)
O32 Tb1 O15 77.12(18)
O36 Tb1 O15 143.12(13)
O37 Tb1 O15 99.29(13)
O35 Tb1 O15 65.14(12)
O13 Tb1 O15 50.79(17)
O32 Tb1 O16 74.80(19)
O36 Tb1 O16 93.50(12)
O37 Tb1 O16 147.45(14)
O35 Tb1 O16 65.03(14)
O13 Tb1 O16 115.72(16)
O15 Tb1 O16 67.01(17)
O32 Tb1 O21 75.20(17)
O36 Tb1 O21 95.12(11)
O37 Tb1 O21 65.51(11)
O35 Tb1 O21 147.95(11)
O13 Tb1 O21 69.98(16)
O15 Tb1 O21 118.52(16)
O16 Tb1 O21 147.02(17)
O32 Tb1 O19 73.94(17)
O36 Tb1 O19 64.10(11)
O37 Tb1 O19 96.61(11)
O35 Tb1 O19 141.95(11)
O13 Tb1 O19 116.34(16)
O15 Tb1 O19 150.60(16)
O16 Tb1 O19 109.41(16)
O21 Tb1 O19 48.33(15)
O32 Tb1 O18 72.76(17)
O36 Tb1 O18 63.76(12)
O37 Tb1 O18 143.30(12)
O35 Tb1 O18 96.67(12)
O13 Tb1 O18 149.05(16)
O15 Tb1 O18 113.67(16)
O16 Tb1 O18 48.70(16)
O21 Tb1 O18 108.62(16)
O19 Tb1 O18 62.05(15)
O34 Tb2 O33 143.24(19)
O34 Tb2 O26 93.95(16)
O33 Tb2 O26 102.4(3)
O34 Tb2 O18 71.60(13)
O33 Tb2 O18 79.0(2)
O26 Tb2 O18 80.1(2)
O34 Tb2 O29 90.16(15)
O33 Tb2 O29 105.8(2)
O26 Tb2 O29 125.7(2)
O18 Tb2 O29 150.13(18)
O34 Tb2 O19 70.94(13)
O33 Tb2 O19 79.2(2)
O26 Tb2 O19 150.8(2)
O18 Tb2 O19 71.45(18)
O29 Tb2 O19 80.41(18)
O34 Tb2 O27 135.98(18)
O33 Tb2 O27 78.7(3)
O26 Tb2 O27 53.9(2)
O18 Tb2 O27 121.9(2)
O29 Tb2 O27 87.8(2)
O19 Tb2 O27 150.9(2)
O34 Tb2 O28 76.54(19)
O33 Tb2 O28 139.2(3)
O26 Tb2 O28 76.0(2)
O18 Tb2 O28 138.3(2)
O29 Tb2 O28 52.6(2)
O19 Tb2 O28 121.9(2)
O27 Tb2 O28 67.5(3)
O2 Ni1 O37 172.76(15)
O2 Ni1 O13 92.0(2)
O37 Ni1 O13 81.49(15)
O2 Ni1 O1 93.7(2)
O37 Ni1 O1 90.01(16)
O13 Ni1 O1 94.2(2)
O2 Ni1 S1 85.48(15)
O37 Ni1 S1 101.06(7)
O13 Ni1 S1 177.27(15)
O1 Ni1 S1 84.84(15)
O2 Ni1 Cl1 88.24(16)
O37 Ni1 Cl1 88.49(7)
O13 Ni1 Cl1 89.58(15)
O1 Ni1 Cl1 175.66(15)
S1 Ni1 Cl1 91.45(7)
O3 Ni2 O22 92.9(2)
O3 Ni2 O2 90.2(2)
O22 Ni2 O2 173.0(2)
O3 Ni2 N1 174.82(16)
O22 Ni2 N1 88.58(17)
O2 Ni2 N1 88.81(16)
O3 Ni2 O14 78.4(2)
O22 Ni2 O14 91.4(2)
O2 Ni2 O14 95.3(2)
N1 Ni2 O14 96.61(15)
O3 Ni2 S2 80.28(16)
O22 Ni2 S2 89.91(16)
O2 Ni2 S2 84.51(15)
N1 Ni2 S2 104.70(8)
O14 Ni2 S2 158.68(16)
O3 Ni3 O4 90.4(2)
O3 Ni3 O23 91.0(2)
O4 Ni3 O23 173.5(2)
O3 Ni3 N2 174.36(16)
O4 Ni3 N2 88.15(17)
O23 Ni3 N2 91.02(18)
O3 Ni3 O14 78.8(2)
O4 Ni3 O14 94.4(2)
O23 Ni3 O14 92.1(2)
N2 Ni3 O14 95.91(15)
O3 Ni3 S3 81.21(16)
O4 Ni3 S3 84.65(16)
O23 Ni3 S3 89.30(17)
N2 Ni3 S3 104.07(8)
O14 Ni3 S3 159.95(16)
O4 Ni4 O35 173.58(17)
O4 Ni4 O15 92.4(2)
O35 Ni4 O15 81.62(16)
O4 Ni4 O1 93.3(2)
O35 Ni4 O1 89.74(16)
O15 Ni4 O1 95.9(2)
O4 Ni4 S4 85.54(16)
O35 Ni4 S4 100.33(8)
O15 Ni4 S4 177.61(17)
O1 Ni4 S4 85.51(15)
O4 Ni4 Cl2 88.69(17)
O35 Ni4 Cl2 88.65(8)
O15 Ni4 Cl2 87.97(17)
O1 Ni4 Cl2 175.54(15)
S4 Ni4 Cl2 90.69(9)
O6 Ni5 O35 172.0(2)
O6 Ni5 O16 91.4(3)
O35 Ni5 O16 81.57(17)
O6 Ni5 O5 93.7(2)
O35 Ni5 O5 90.80(17)
O16 Ni5 O5 94.5(2)
O6 Ni5 S5 85.6(2)
O35 Ni5 S5 101.45(9)
O16 Ni5 S5 176.97(18)
O5 Ni5 S5 85.35(17)
O6 Ni5 Cl2 87.33(19)
O35 Ni5 Cl2 88.82(8)
O16 Ni5 Cl2 90.82(16)
O5 Ni5 Cl2 174.58(18)
S5 Ni5 Cl2 89.42(9)
O7 Ni6 O24 91.3(3)
O7 Ni6 O6 90.0(3)
O24 Ni6 O6 172.8(3)
O7 Ni6 N3 173.14(19)
O24 Ni6 N3 88.8(2)
O6 Ni6 N3 90.69(18)
O7 Ni6 O17 77.3(2)
O24 Ni6 O17 91.8(3)
O6 Ni6 O17 95.4(2)
N3 Ni6 O17 95.87(16)
O7 Ni6 S6 81.72(18)
O24 Ni6 S6 88.7(2)
O6 Ni6 S6 84.51(18)
N3 Ni6 S6 105.14(8)
O17 Ni6 S6 158.99(17)
O7 Ni7 O25 92.8(3)
O7 Ni7 O26 172.5(2)
O25 Ni7 O26 89.3(3)
O7 Ni7 O8 91.1(3)
O25 Ni7 O8 174.8(3)
O26 Ni7 O8 87.3(2)
O7 Ni7 O17 78.1(2)
O25 Ni7 O17 89.3(3)
O26 Ni7 O17 94.7(2)
O8 Ni7 O17 94.8(2)
O7 Ni7 S7 81.88(19)
O25 Ni7 S7 91.6(2)
O26 Ni7 S7 105.30(19)
O8 Ni7 S7 85.53(17)
O17 Ni7 S7 160.00(19)
O5 Ni8 O8 94.4(2)
O5 Ni8 O36 88.90(17)
O8 Ni8 O36 169.95(18)
O5 Ni8 O34 172.40(18)
O8 Ni8 O34 93.18(18)
O36 Ni8 O34 83.50(7)
O5 Ni8 O18 97.3(2)
O8 Ni8 O18 89.0(2)
O36 Ni8 O18 81.17(16)
O34 Ni8 O18 81.90(16)
O5 Ni8 S8 85.92(16)
O8 Ni8 S8 84.80(17)
O36 Ni8 S8 104.94(8)
O34 Ni8 S8 95.70(8)
O18 Ni8 S8 173.20(17)
O36 Ni9 O10 172.45(15)
O36 Ni9 O19 82.39(15)
O10 Ni9 O19 90.9(2)
O36 Ni9 O9 90.92(15)
O10 Ni9 O9 93.2(2)
O19 Ni9 O9 96.22(19)
O36 Ni9 O34 83.88(7)
O10 Ni9 O34 91.78(16)
O19 Ni9 O34 81.63(15)
O9 Ni9 O34 174.58(15)
O36 Ni9 S9 101.30(8)
O10 Ni9 S9 85.36(15)
O19 Ni9 S9 176.12(16)
O9 Ni9 S9 84.98(14)
O34 Ni9 S9 97.50(8)
O11 Ni10 O30 92.2(2)
O11 Ni10 O10 92.4(2)
O30 Ni10 O10 172.4(2)
O11 Ni10 O29 173.1(2)
O30 Ni10 O29 88.3(2)
O10 Ni10 O29 87.8(2)
O11 Ni10 O20 78.10(19)
O30 Ni10 O20 91.6(2)
O10 Ni10 O20 95.3(2)
O29 Ni10 O20 95.0(2)
O11 Ni10 S10 81.23(15)
O30 Ni10 S10 90.94(17)
O10 Ni10 S10 83.84(15)
O29 Ni10 S10 105.64(17)
O20 Ni10 S10 159.26(15)
O11 Ni11 O31 90.7(2)
O11 Ni11 O12 90.6(2)
O31 Ni11 O12 175.0(2)
O11 Ni11 N4 173.80(16)
O31 Ni11 N4 91.00(17)
O12 Ni11 N4 88.28(15)
O11 Ni11 O20 78.0(2)
O31 Ni11 O20 89.9(2)
O12 Ni11 O20 95.2(2)
N4 Ni11 O20 96.04(14)
O11 Ni11 S11 81.36(16)
O31 Ni11 S11 90.88(17)
O12 Ni11 S11 84.51(15)
N4 Ni11 S11 104.59(7)
O20 Ni11 S11 159.33(14)
O12 Ni12 O37 174.13(15)
O12 Ni12 O21 92.1(2)
O37 Ni12 O21 82.38(16)
O12 Ni12 O9 93.4(2)
O37 Ni12 O9 88.93(16)
O21 Ni12 O9 93.85(19)
O12 Ni12 S12 85.11(15)
O37 Ni12 S12 100.46(8)
O21 Ni12 S12 177.13(16)
O9 Ni12 S12 85.83(14)
O12 Ni12 Cl1 89.64(15)
O37 Ni12 Cl1 88.58(7)
O21 Ni12 Cl1 91.14(14)
O9 Ni12 Cl1 174.08(15)
S12 Ni12 Cl1 89.34(7)
Ni12 Cl1 Ni1 81.36(7)
Ni12 Cl1 Na1 87.34(12)
Ni1 Cl1 Na1 90.48(13)
Ni5 Cl2 Ni4 81.50(8)
Ni5 Cl2 Na2 90.53(12)
Ni4 Cl2 Na2 90.77(12)
C6 S1 C12 100.2(4)
C6 S1 Ni1 96.5(3)
C12 S1 Ni1 95.7(3)
C22 S2 C16 103.0(4)
C22 S2 Ni2 93.8(3)
C16 S2 Ni2 93.4(2)
C26 S3 C32 106.9(4)
C26 S3 Ni3 92.7(3)
C32 S3 Ni3 93.2(3)
C2 S4 C36 102.1(3)
C2 S4 Ni4 96.20(11)
C36 S4 Ni4 96.1(3)
C46 S5 C52 99.3(5)
C46 S5 Ni5 96.4(3)
C52 S5 Ni5 95.5(3)
C56 S6 C62 101.8(5)
C56 S6 Ni6 94.0(3)
C62 S6 Ni6 94.5(3)
C72 S7 C66 103.2(5)
C72 S7 Ni7 93.8(3)
C66 S7 Ni7 93.7(3)
C42 S8 C76 98.4(5)
C42 S8 Ni8 95.4(3)
C76 S8 Ni8 96.6(3)
C92 S9 C86 99.5(4)
C92 S9 Ni9 96.0(2)
C86 S9 Ni9 96.1(3)
C96 S10 C102 102.0(4)
C96 S10 Ni10 94.3(3)
C102 S10 Ni10 93.8(3)
C106 S11 C112 102.1(4)
C106 S11 Ni11 94.6(3)
C112 S11 Ni11 93.3(3)
C82 S12 C116 100.6(4)
C82 S12 Ni12 96.2(3)
C116 S12 Ni12 96.6(3)
O21 Na1 O13 73.6(2)
O21 Na1 N4 79.75(19)
O13 Na1 N4 149.2(2)
O21 Na1 N1 145.8(3)
O13 Na1 N1 75.59(18)
N4 Na1 N1 123.9(2)
O21 Na1 Cl1 78.69(18)
O13 Na1 Cl1 76.22(18)
N4 Na1 Cl1 83.80(16)
N1 Na1 Cl1 79.87(15)
N3 Na2 N2 123.5(2)
N3 Na2 O15 142.6(3)
N2 Na2 O15 77.34(18)
N3 Na2 O16 79.05(19)
N2 Na2 O16 139.9(2)
O15 Na2 O16 68.0(2)
N3 Na2 Cl2 82.15(17)
N2 Na2 Cl2 77.95(16)
O15 Na2 Cl2 71.92(19)
O16 Na2 Cl2 72.78(19)
C1 O1 Ni1 117.3(3)
C1 O1 Ni4 115.4(3)
Ni1 O1 Ni4 125.8(3)
C11 O2 Ni1 119.0(4)
C11 O2 Ni2 117.7(5)
Ni1 O2 Ni2 122.9(3)
C21 O3 Ni3 116.5(5)
C21 O3 Ni2 116.9(5)
Ni3 O3 Ni2 99.1(2)
C31 O4 Ni3 118.7(5)
C31 O4 Ni4 118.4(5)
Ni3 O4 Ni4 122.9(3)
C41 O5 Ni8 116.6(5)
C41 O5 Ni5 117.3(5)
Ni8 O5 Ni5 125.4(3)
C51 O6 Ni5 118.7(6)
C51 O6 Ni6 117.7(6)
Ni5 O6 Ni6 123.6(3)
C61 O7 Ni7 118.1(6)
C61 O7 Ni6 118.4(5)
Ni7 O7 Ni6 101.3(3)
C71 O8 Ni7 116.3(5)
C71 O8 Ni8 118.8(5)
Ni7 O8 Ni8 124.7(3)
C81 O9 Ni12 115.5(5)
C81 O9 Ni9 117.1(5)
Ni12 O9 Ni9 125.5(2)
C91 O10 Ni9 118.3(5)
C91 O10 Ni10 118.0(5)
Ni9 O10 Ni10 123.2(2)
C101 O11 Ni10 119.7(5)
C101 O11 Ni11 118.2(4)
Ni10 O11 Ni11 101.3(2)
C111 O12 Ni12 118.7(5)
C111 O12 Ni11 118.2(5)
Ni12 O12 Ni11 123.1(2)
C121 O13 Ni1 112.8(4)
C121 O13 Na1 133.2(5)
Ni1 O13 Na1 103.7(2)
C121 O13 Tb1 96.6(4)
Ni1 O13 Tb1 100.93(19)
Na1 O13 Tb1 104.4(2)
C121 O14 Ni2 124.1(5)
C121 O14 Ni3 125.2(5)
Ni2 O14 Ni3 95.1(2)
C121 O15 Ni4 110.9(4)
C121 O15 Na2 128.5(5)
Ni4 O15 Na2 108.8(3)
C121 O15 Tb1 94.7(4)
Ni4 O15 Tb1 100.4(2)
Na2 O15 Tb1 109.0(2)
C122 O16 Ni5 114.0(5)
C122 O16 Na2 126.8(5)
Ni5 O16 Na2 105.3(3)
C122 O16 Tb1 99.9(5)
Ni5 O16 Tb1 101.3(2)
Na2 O16 Tb1 106.2(2)
C122 O17 Ni7 123.8(5)
C122 O17 Ni6 122.7(6)
Ni7 O17 Ni6 95.3(2)
C122 O18 Ni8 110.3(5)
C122 O18 Tb2 136.6(5)
Ni8 O18 Tb2 100.7(2)
C122 O18 Tb1 93.5(5)
Ni8 O18 Tb1 99.0(2)
Tb2 O18 Tb1 111.2(2)
C123 O19 Ni9 111.9(4)
C123 O19 Tb2 134.5(4)
Ni9 O19 Tb2 101.5(2)
C123 O19 Tb1 94.7(4)
Ni9 O19 Tb1 97.82(19)
Tb2 O19 Tb1 110.81(19)
C123 O20 Ni11 124.9(5)
C123 O20 Ni10 123.9(5)
Ni11 O20 Ni10 94.67(19)
C123 O21 Ni12 114.8(4)
C123 O21 Na1 130.8(5)
Ni12 O21 Na1 102.4(2)
C123 O21 Tb1 99.2(4)
Ni12 O21 Tb1 100.3(2)
Na1 O21 Tb1 104.7(2)
C124 O22 Ni2 128.1(6)
C124 O23 Ni3 129.7(5)
C126 O24 Ni6 127.8(6)
C126 O25 Ni7 129.3(7)
C128 O26 Ni7 132.5(6)
C128 O26 Tb2 94.8(6)
Ni7 O26 Tb2 125.7(3)
C128 O27 Tb2 92.2(6)
C130 O28 Tb2 92.5(6)
C130 O29 Ni10 126.4(6)
C130 O29 Tb2 96.5(6)
Ni10 O29 Tb2 124.5(3)
C132 O30 Ni10 127.7(5)
C132 O31 Ni11 129.6(6)
C134 O32 Tb1 149.2(6)
C134 O33 Tb2 137.8(7)
Ni8 O34 Ni9 94.10(8)
Ni8 O34 Tb2 103.29(7)
Ni9 O34 Tb2 104.14(7)
Ni8 O34 H34 109.8
Ni9 O34 H34 126.9
Tb2 O34 H34 114.6
Ni4 O35 Ni5 100.80(8)
Ni4 O35 Tb1 106.73(8)
Ni5 O35 Tb1 108.19(8)
Ni9 O36 Ni8 96.45(8)
Ni9 O36 Tb1 109.74(8)
Ni8 O36 Tb1 110.91(8)
Ni1 O37 Ni12 101.25(8)
Ni1 O37 Tb1 106.58(7)
Ni12 O37 Tb1 108.39(8)
C150 O45 C15A 44(2)
C17A O47 C178 36(2)
C136 N1 C137 108.9(7)
C136 N1 Ni2 114.4(5)
C137 N1 Ni2 113.2(5)
C136 N1 Na1 63.6(5)
C137 N1 Na1 118.9(6)
Ni2 N1 Na1 125.02(14)
C139 N2 C138 109.7(7)
C139 N2 Ni3 115.0(5)
C138 N2 Ni3 114.0(5)
C139 N2 Na2 111.8(5)
C138 N2 Na2 72.6(5)
Ni3 N2 Na2 125.66(13)
C141 N3 C140 109.6(9)
C141 N3 Ni6 113.3(7)
C140 N3 Ni6 113.4(6)
C141 N3 Na2 116.2(7)
C140 N3 Na2 68.0(6)
Ni6 N3 Na2 126.04(14)
C142 N4 C143 112.4(7)
C142 N4 Ni11 114.2(4)
C143 N4 Ni11 113.6(4)
C142 N4 Na1 76.1(5)
C143 N4 Na1 112.7(5)
Ni11 N4 Na1 122.42(13)
C150 N7 C148 131(2)
C150 N7 C151 113(2)
C148 N7 C151 116.4(10)
C154 N8 C153 116.5(8)
C154 N8 C152 126.3(7)
C153 N8 C152 117.3(9)
C158 N9 C157 120.1(13)
C158 N9 C156 111.0(13)
C157 N9 C156 127.9(13)
C162 N10 C160 136.6(17)
C162 N10 C161 109.4(15)
C160 N10 C161 113.9(17)
C166 N11 C165 121(3)
C166 N11 C164 81.7(18)
C165 N11 C164 144(2)
C170 N12 C169 121.1(14)
C170 N12 C168 121.2(15)
C169 N12 C168 117.6(14)
C174 N13 C173 119.9(8)
C174 N13 C172 120.5(8)
C173 N13 C172 118.6(9)
C177 N14 C176 130.0(13)
C177 N14 C178 117.9(15)
C176 N14 C178 110.5(13)
O1 C1 C2 123.2(2)
O1 C1 C6 121.5(4)
C2 C1 C6 115.3(3)
C3 C2 C1 120.6
C3 C2 S4 120.27(9)
C1 C2 S4 119.00(9)
C2 C3 C4 124.5(4)
C2 C3 H3 117.8
C4 C3 H3 117.8
C3 C4 C5 115.5(7)
C3 C4 C7 123.9(8)
C5 C4 C7 120.6(9)
C4 C5 C6 122.0(8)
C4 C5 H5 119.0
C6 C5 H5 119.0
C5 C6 C1 122.1(7)
C5 C6 S1 118.9(6)
C1 C6 S1 119.1(5)
C8 C7 C9 109.8(13)
C8 C7 C10 110.5(13)
C9 C7 C10 107.0(12)
C8 C7 C4 111.6(10)
C9 C7 C4 110.5(10)
C10 C7 C4 107.2(10)
C7 C8 H8A 109.5
C7 C8 H8B 109.5
H8A C8 H8B 109.5
C7 C8 H8C 109.5
H8A C8 H8C 109.5
H8B C8 H8C 109.5
C7 C9 H9A 109.5
C7 C9 H9B 109.5
H9A C9 H9B 109.5
C7 C9 H9C 109.5
H9A C9 H9C 109.5
H9B C9 H9C 109.5
C7 C10 H10A 109.5
C7 C10 H10B 109.5
H10A C10 H10B 109.5
C7 C10 H10C 109.5
H10A C10 H10C 109.5
H10B C10 H10C 109.5
O2 C11 C12 121.0(7)
O2 C11 C16 123.3(7)
C12 C11 C16 115.5(7)
C13 C12 C11 122.0(7)
C13 C12 S1 119.0(6)
C11 C12 S1 118.8(6)
C12 C13 C14 121.7(7)
C12 C13 H13 119.1
C14 C13 H13 119.1
C15 C14 C13 116.1(7)
C15 C14 C17 124.5(7)
C13 C14 C17 119.3(7)
C16 C15 C14 123.3(7)
C16 C15 H15 118.3
C14 C15 H15 118.3
C15 C16 C11 121.0(7)
C15 C16 S2 120.0(6)
C11 C16 S2 118.9(5)
C20 C17 C14 110.7(7)
C20 C17 C18 107.0(8)
C14 C17 C18 109.5(7)
C20 C17 C19 111.3(9)
C14 C17 C19 109.2(7)
C18 C17 C19 109.1(9)
C17 C18 H18A 109.5
C17 C18 H18B 109.5
H18A C18 H18B 109.5
C17 C18 H18C 109.5
H18A C18 H18C 109.5
H18B C18 H18C 109.5
C17 C19 H19A 109.5
C17 C19 H19B 109.5
H19A C19 H19B 109.5
C17 C19 H19C 109.5
H19A C19 H19C 109.5
H19B C19 H19C 109.5
C17 C20 H20A 109.5
C17 C20 H20B 109.5
H20A C20 H20B 109.5
C17 C20 H20C 109.5
H20A C20 H20C 109.5
H20B C20 H20C 109.5
O3 C21 C22 121.0(7)
O3 C21 C26 120.7(8)
C22 C21 C26 118.3(7)
C21 C22 C23 120.3(8)
C21 C22 S2 116.8(6)
C23 C22 S2 122.8(7)
C24 C23 C22 121.4(9)
C24 C23 H23 119.3
C22 C23 H23 119.3
C25 C24 C23 117.6(7)
C25 C24 C27 122.6(8)
C23 C24 C27 119.7(9)
C24 C25 C26 122.6(8)
C24 C25 H25 118.7
C26 C25 H25 118.7
C25 C26 C21 119.8(8)
C25 C26 S3 122.4(7)
C21 C26 S3 117.5(6)
C28 C27 C29 109.0(11)
C28 C27 C30 108.2(10)
C29 C27 C30 106.9(12)
C28 C27 C24 113.9(8)
C29 C27 C24 110.0(9)
C30 C27 C24 108.5(9)
C27 C28 H28A 109.5
C27 C28 H28B 109.5
H28A C28 H28B 109.5
C27 C28 H28C 109.5
H28A C28 H28C 109.5
H28B C28 H28C 109.5
C27 C29 H29A 109.5
C27 C29 H29B 109.5
H29A C29 H29B 109.5
C27 C29 H29C 109.5
H29A C29 H29C 109.5
H29B C29 H29C 109.5
C27 C30 H30A 109.5
C27 C30 H30B 109.5
H30A C30 H30B 109.5
C27 C30 H30C 109.5
H30A C30 H30C 109.5
H30B C30 H30C 109.5
O4 C31 C32 123.0(7)
O4 C31 C36 121.3(7)
C32 C31 C36 115.7(7)
C33 C32 C31 121.3(8)
C33 C32 S3 118.8(6)
C31 C32 S3 119.6(6)
C32 C33 C34 122.5(8)
C32 C33 H33 118.8
C34 C33 H33 118.8
C35 C34 C33 116.0(8)
C35 C34 C37 123.1(9)
C33 C34 C37 120.9(9)
C34 C35 C36 123.0(8)
C34 C35 H35 118.5
C36 C35 H35 118.5
C35 C36 C31 121.5(8)
C35 C36 S4 120.0(7)
C31 C36 S4 118.5(6)
C40 C37 C34 111.7(10)
C40 C37 C39 112.5(13)
C34 C37 C39 109.4(10)
C40 C37 C38 107.1(13)
C34 C37 C38 109.5(10)
C39 C37 C38 106.3(12)
C37 C38 H38A 109.5
C37 C38 H38B 109.5
H38A C38 H38B 109.5
C37 C38 H38C 109.5
H38A C38 H38C 109.5
H38B C38 H38C 109.5
C37 C39 H39A 109.5
C37 C39 H39B 109.5
H39A C39 H39B 109.5
C37 C39 H39C 109.5
H39A C39 H39C 109.5
H39B C39 H39C 109.5
C37 C40 H40A 109.5
C37 C40 H40B 109.5
H40A C40 H40B 109.5
C37 C40 H40C 109.5
H40A C40 H40C 109.5
H40B C40 H40C 109.5
O5 C41 C42 122.2(8)
O5 C41 C46 122.0(8)
C42 C41 C46 115.8(8)
C41 C42 C43 121.1(9)
C41 C42 S8 119.6(7)
C43 C42 S8 119.3(7)
C44 C43 C42 123.1(9)
C44 C43 H43 118.5
C42 C43 H43 118.5
C43 C44 C45 115.9(9)
C43 C44 C47 121.0(10)
C45 C44 C47 123.1(10)
C46 C45 C44 121.3(10)
C46 C45 H45 119.3
C44 C45 H45 119.3
C45 C46 C41 122.7(9)
C45 C46 S5 118.4(8)
C41 C46 S5 118.8(7)
C48 C47 C44 108.7(11)
C48 C47 C49 109.5(13)
C44 C47 C49 111.4(10)
C48 C47 C50 110.9(14)
C44 C47 C50 109.7(11)
C49 C47 C50 106.6(13)
C47 C48 H48A 109.5
C47 C48 H48B 109.5
H48A C48 H48B 109.5
C47 C48 H48C 109.5
H48A C48 H48C 109.5
H48B C48 H48C 109.5
C47 C49 H49A 109.5
C47 C49 H49B 109.5
H49A C49 H49B 109.5
C47 C49 H49C 109.5
H49A C49 H49C 109.5
H49B C49 H49C 109.5
C47 C50 H50A 109.5
C47 C50 H50B 109.5
H50A C50 H50B 109.5
C47 C50 H50C 109.5
H50A C50 H50C 109.5
H50B C50 H50C 109.5
O6 C51 C56 123.8(10)
O6 C51 C52 120.7(8)
C56 C51 C52 115.5(9)
C53 C52 C51 123.0(10)
C53 C52 S5 117.5(9)
C51 C52 S5 119.3(7)
C52 C53 C54 120.5(11)
C52 C53 H53 119.8
C54 C53 H53 119.8
C55 C54 C53 116.2(9)
C55 C54 C57 124.7(11)
C53 C54 C57 119.1(12)
C54 C55 C56 123.3(10)
C54 C55 H55 118.4
C56 C55 H55 118.4
C51 C56 C55 121.4(10)
C51 C56 S6 119.5(8)
C55 C56 S6 119.1(8)
C58 C57 C60 114.5(19)
C58 C57 C59 107.8(16)
C60 C57 C59 100.3(15)
C58 C57 C54 114.2(13)
C60 C57 C54 109.2(13)
C59 C57 C54 109.8(17)
C57 C58 H58A 109.5
C57 C58 H58B 109.5
H58A C58 H58B 109.5
C57 C58 H58C 109.5
H58A C58 H58C 109.5
H58B C58 H58C 109.5
C57 C59 H59A 109.5
C57 C59 H59B 109.5
H59A C59 H59B 109.5
C57 C59 H59C 109.5
H59A C59 H59C 109.5
H59B C59 H59C 109.5
C57 C60 H60A 109.5
C57 C60 H60B 109.5
H60A C60 H60B 109.5
C57 C60 H60C 109.5
H60A C60 H60C 109.5
H60B C60 H60C 109.5
O7 C61 C66 121.8(8)
O7 C61 C62 121.0(8)
C66 C61 C62 117.2(8)
C63 C62 C61 121.4(9)
C63 C62 S6 121.8(7)
C61 C62 S6 116.7(7)
C62 C63 C64 121.3(9)
C62 C63 H63 119.4
C64 C63 H63 119.4
C65 C64 C63 116.4(9)
C65 C64 C67 123.9(10)
C63 C64 C67 119.7(9)
C64 C65 C66 123.5(9)
C64 C65 H65 118.2
C66 C65 H65 118.2
C61 C66 C65 119.7(9)
C61 C66 S7 116.8(7)
C65 C66 S7 123.4(7)
C69 C67 C68 110.3(14)
C69 C67 C64 108.4(14)
C68 C67 C64 112.3(12)
C69 C67 C70 119.0(16)
C68 C67 C70 98.6(15)
C64 C67 C70 108.0(12)
C67 C68 H68A 109.5
C67 C68 H68B 109.5
H68A C68 H68B 109.5
C67 C68 H68C 109.5
H68A C68 H68C 109.5
H68B C68 H68C 109.5
C67 C69 H69A 109.5
C67 C69 H69B 109.5
H69A C69 H69B 109.5
C67 C69 H69C 109.5
H69A C69 H69C 109.5
H69B C69 H69C 109.5
C67 C70 H70A 109.5
C67 C70 H70B 109.5
H70A C70 H70B 109.5
C67 C70 H70C 109.5
H70A C70 H70C 109.5
H70B C70 H70C 109.5
O8 C71 C76 121.3(8)
O8 C71 C72 124.3(8)
C76 C71 C72 114.3(8)
C73 C72 C71 121.7(9)
C73 C72 S7 118.8(8)
C71 C72 S7 119.4(7)
C74 C73 C72 122.4(9)
C74 C73 H73 118.8
C72 C73 H73 118.8
C73 C74 C75 116.3(8)
C73 C74 C77 123.2(9)
C75 C74 C77 120.5(10)
C76 C75 C74 121.5(10)
C76 C75 H75 119.3
C74 C75 H75 119.3
C75 C76 C71 123.6(9)
C75 C76 S8 118.0(8)
C71 C76 S8 118.3(7)
C80 C77 C78 110.6(10)
C80 C77 C74 109.0(10)
C78 C77 C74 111.4(10)
C80 C77 C79 107.9(11)
C78 C77 C79 109.3(10)
C74 C77 C79 108.6(8)
C77 C78 H78A 109.5
C77 C78 H78B 109.5
H78A C78 H78B 109.5
C77 C78 H78C 109.5
H78A C78 H78C 109.5
H78B C78 H78C 109.5
C77 C79 H79A 109.5
C77 C79 H79B 109.5
H79A C79 H79B 109.5
C77 C79 H79C 109.5
H79A C79 H79C 109.5
H79B C79 H79C 109.5
C77 C80 H80A 109.5
C77 C80 H80B 109.5
H80A C80 H80B 109.5
C77 C80 H80C 109.5
H80A C80 H80C 109.5
H80B C80 H80C 109.5
O9 C81 C86 122.7(7)
O9 C81 C82 123.9(7)
C86 C81 C82 113.4(7)
C83 C82 C81 122.6(8)
C83 C82 S12 119.5(6)
C81 C82 S12 117.9(6)
C82 C83 C84 123.0(9)
C82 C83 H83 118.5
C84 C83 H83 118.5
C83 C84 C85 115.6(8)
C83 C84 C87 121.4(10)
C85 C84 C87 123.0(9)
C86 C85 C84 122.5(9)
C86 C85 H85 118.8
C84 C85 H85 118.8
C85 C86 C81 122.6(8)
C85 C86 S9 118.9(7)
C81 C86 S9 118.4(6)
C90 C87 C88 111.6(12)
C90 C87 C84 113.7(10)
C88 C87 C84 110.3(11)
C90 C87 C89 110.3(13)
C88 C87 C89 102.4(13)
C84 C87 C89 107.9(11)
C87 C88 H88A 109.5
C87 C88 H88B 109.5
H88A C88 H88B 109.5
C87 C88 H88C 109.5
H88A C88 H88C 109.5
H88B C88 H88C 109.5
C87 C89 H89A 109.5
C87 C89 H89B 109.5
H89A C89 H89B 109.5
C87 C89 H89C 109.5
H89A C89 H89C 109.5
H89B C89 H89C 109.5
C87 C90 H90A 109.5
C87 C90 H90B 109.5
H90A C90 H90B 109.5
C87 C90 H90C 109.5
H90A C90 H90C 109.5
H90B C90 H90C 109.5
O10 C91 C96 124.1(7)
O10 C91 C92 121.4(7)
C96 C91 C92 114.5(7)
C93 C92 C91 122.2(8)
C93 C92 S9 118.8(6)
C91 C92 S9 118.9(5)
C92 C93 C94 121.1(8)
C92 C93 H93 119.4
C94 C93 H93 119.4
C95 C94 C93 117.6(7)
C95 C94 C97 122.9(8)
C93 C94 C97 119.5(8)
C94 C95 C96 121.1(8)
C94 C95 H95 119.5
C96 C95 H95 119.5
C95 C96 C91 123.4(8)
C95 C96 S10 118.1(7)
C91 C96 S10 118.5(6)
C99 C97 C94 110.4(8)
C99 C97 C98 107.9(10)
C94 C97 C98 108.7(8)
C99 C97 C100 109.7(10)
C94 C97 C100 111.0(8)
C98 C97 C100 109.1(10)
C97 C98 H98A 109.5
C97 C98 H98B 109.5
H98A C98 H98B 109.5
C97 C98 H98C 109.5
H98A C98 H98C 109.5
H98B C98 H98C 109.5
C97 C99 H99A 109.5
C97 C99 H99B 109.5
H99A C99 H99B 109.5
C97 C99 H99C 109.5
H99A C99 H99C 109.5
H99B C99 H99C 109.5
C97 C100 H10D 109.5
C97 C100 H10E 109.5
H10D C100 H10E 109.5
C97 C100 H10F 109.5
H10D C100 H10F 109.5
H10E C100 H10F 109.5
O11 C101 C106 122.7(7)
O11 C101 C102 119.7(7)
C106 C101 C102 117.6(7)
C103 C102 C101 120.4(7)
C103 C102 S10 122.0(6)
C101 C102 S10 117.6(6)
C104 C103 C102 122.1(8)
C104 C103 H103 118.9
C102 C103 H103 118.9
C103 C104 C105 117.2(8)
C103 C104 C107 120.7(8)
C105 C104 C107 122.2(8)
C106 C105 C104 121.0(8)
C106 C105 H105 119.5
C104 C105 H105 119.5
C105 C106 C101 121.3(7)
C105 C106 S11 122.5(6)
C101 C106 S11 116.2(6)
C108 C107 C110 106.5(12)
C108 C107 C104 113.9(9)
C110 C107 C104 106.7(10)
C108 C107 C109 107.4(14)
C110 C107 C109 111.4(16)
C104 C107 C109 111.0(10)
C107 C108 H10G 109.5
C107 C108 H10H 109.5
H10G C108 H10H 109.5
C107 C108 H10I 109.5
H10G C108 H10I 109.5
H10H C108 H10I 109.5
C107 C109 H10J 109.5
C107 C109 H10K 109.5
H10J C109 H10K 109.5
C107 C109 H10L 109.5
H10J C109 H10L 109.5
H10K C109 H10L 109.5
C107 C110 H11A 109.5
C107 C110 H11B 109.5
H11A C110 H11B 109.5
C107 C110 H11C 109.5
H11A C110 H11C 109.5
H11B C110 H11C 109.5
O12 C111 C112 123.8(7)
O12 C111 C116 121.7(7)
C112 C111 C116 114.4(7)
C113 C112 C111 122.9(8)
C113 C112 S11 117.6(7)
C111 C112 S11 119.5(6)
C114 C113 C112 122.4(8)
C114 C113 H113 118.8
C112 C113 H113 118.8
C113 C114 C115 117.1(7)
C113 C114 C117 123.6(9)
C115 C114 C117 119.4(8)
C116 C115 C114 120.8(8)
C116 C115 H115 119.6
C114 C115 H115 119.6
C115 C116 C111 122.3(8)
C115 C116 S12 119.9(7)
C111 C116 S12 117.8(6)
C120 C117 C118 108.5(11)
C120 C117 C119 110.5(12)
C118 C117 C119 108.9(11)
C120 C117 C114 110.0(9)
C118 C117 C114 110.9(9)
C119 C117 C114 108.0(9)
C117 C118 H11D 109.5
C117 C118 H11E 109.5
H11D C118 H11E 109.5
C117 C118 H11F 109.5
H11D C118 H11F 109.5
H11E C118 H11F 109.5
C117 C119 H11G 109.5
C117 C119 H11H 109.5
H11G C119 H11H 109.5
C117 C119 H11I 109.5
H11G C119 H11I 109.5
H11H C119 H11I 109.5
C117 C120 H12A 109.5
C117 C120 H12B 109.5
H12A C120 H12B 109.5
C117 C120 H12C 109.5
H12A C120 H12C 109.5
H12B C120 H12C 109.5
O14 C121 O15 121.1(7)
O14 C121 O13 121.6(7)
O15 C121 O13 117.4(6)
O16 C122 O17 123.1(8)
O16 C122 O18 116.9(7)
O17 C122 O18 120.0(8)
O20 C123 O21 122.2(7)
O20 C123 O19 120.9(6)
O21 C123 O19 116.9(6)
O23 C124 O22 125.8(8)
O23 C124 C125 119.1(8)
O22 C124 C125 115.1(8)
C124 C125 H12D 109.5
C124 C125 H12E 109.5
H12D C125 H12E 109.5
C124 C125 H12F 109.5
H12D C125 H12F 109.5
H12E C125 H12F 109.5
O24 C126 O25 125.9(10)
O24 C126 C127 117.7(10)
O25 C126 C127 116.5(11)
C126 C127 H12G 109.5
C126 C127 H12H 109.5
H12G C127 H12H 109.5
C126 C127 H12I 109.5
H12G C127 H12I 109.5
H12H C127 H12I 109.5
O27 C128 O26 118.4(9)
O27 C128 C129 121.8(10)
O26 C128 C129 119.3(10)
C128 C129 H12J 109.5
C128 C129 H12K 109.5
H12J C129 H12K 109.5
C128 C129 H12L 109.5
H12J C129 H12L 109.5
H12K C129 H12L 109.5
O28 C130 O29 117.9(9)
O28 C130 C131 121.8(10)
O29 C130 C131 120.2(10)
C130 C131 H13A 109.5
C130 C131 H13B 109.5
H13A C131 H13B 109.5
C130 C131 H13C 109.5
H13A C131 H13C 109.5
H13B C131 H13C 109.5
O31 C132 O30 127.2(8)
O31 C132 C133 116.0(8)
O30 C132 C133 116.7(8)
C132 C133 H13D 109.5
C132 C133 H13E 109.5
H13D C133 H13E 109.5
C132 C133 H13F 109.5
H13D C133 H13F 109.5
H13E C133 H13F 109.5
O32 C134 O33 124.5(9)
O32 C134 C135 118.9(10)
O33 C134 C135 116.6(10)
C134 C135 H13G 109.5
C134 C135 H13H 109.5
H13G C135 H13H 109.5
C134 C135 H13I 109.5
H13G C135 H13I 109.5
H13H C135 H13I 109.5
N1 C137 H13J 109.5
N1 C137 H13K 109.5
H13J C137 H13K 109.5
N1 C137 H13L 109.5
H13J C137 H13L 109.5
H13K C137 H13L 109.5
N2 C139 H13M 109.5
N2 C139 H13N 109.5
H13M C139 H13N 109.5
N2 C139 H13O 109.5
H13M C139 H13O 109.5
H13N C139 H13O 109.5
N3 C141 H14A 109.5
N3 C141 H14B 109.5
H14A C141 H14B 109.5
N3 C141 H14C 109.5
H14A C141 H14C 109.5
H14B C141 H14C 109.5
N4 C143 H14D 109.5
N4 C143 H14E 109.5
H14D C143 H14E 109.5
N4 C143 H14F 109.5
H14D C143 H14F 109.5
H14E C143 H14F 109.5
C145 C144 H14G 109.5
C145 C144 H14H 109.5
H14G C144 H14H 109.5
C145 C144 H14I 109.5
H14G C144 H14I 109.5
H14H C144 H14I 109.5
N5 C145 C144 178.3(16)
C147 C146 H14J 109.5
C147 C146 H14K 109.5
H14J C146 H14K 109.5
C147 C146 H14L 109.5
H14J C146 H14L 109.5
H14K C146 H14L 109.5
N6 C147 C146 175(2)
N7A C148 N7 26.5(14)
C150 C149 N7A 50(2)
N7 C150 C149 107(4)
N7 C150 O45 116(4)
C149 C150 O45 137(5)
C15A C151 N7 32.7(10)
N8 C152 H15A 109.5
N8 C152 H15B 109.5
H15A C152 H15B 109.5
N8 C152 H15C 109.5
H15A C152 H15C 109.5
H15B C152 H15C 109.5
N8 C153 H15D 109.5
N8 C153 H15E 109.5
H15D C153 H15E 109.5
N8 C153 H15F 109.5
H15D C153 H15F 109.5
H15E C153 H15F 109.5
O40 C154 N8 119.7(8)
O40 C154 C155 122.4(9)
N8 C154 C155 117.9(9)
C154 C155 H15G 109.5
C154 C155 H15H 109.5
H15G C155 H15H 109.5
C154 C155 H15I 109.5
H15G C155 H15I 109.5
H15H C155 H15I 109.5
N9 C156 H15J 109.4
N9 C156 H15K 109.0
H15J C156 H15K 109.5
N9 C156 H15L 110.1
H15J C156 H15L 109.5
H15K C156 H15L 109.5
N9 C157 H15M 109.5
N9 C157 H15N 109.5
H15M C157 H15N 109.5
N9 C157 H15O 109.5
H15M C157 H15O 109.5
H15N C157 H15O 109.5
N9 C158 O41 117.6(15)
N9 C158 C159 123.6(18)
O41 C158 C159 118.7(17)
C158 C159 H15P 109.5
C158 C159 H15Q 109.5
H15P C159 H15Q 109.5
C158 C159 H15R 109.5
H15P C159 H15R 109.5
H15Q C159 H15R 109.5
N10 C160 H16A 109.5
N10 C160 H16B 109.5
H16A C160 H16B 109.5
N10 C160 H16C 109.5
H16A C160 H16C 109.5
H16B C160 H16C 109.5
N10 C161 H16D 109.5
N10 C161 H16E 109.5
H16D C161 H16E 109.5
N10 C161 H16F 109.5
H16D C161 H16F 109.5
H16E C161 H16F 109.5
N10 C162 O42 97.9(16)
N10 C162 C163 136(2)
O42 C162 C163 126(2)
C162 C163 H16G 109.5
C162 C163 H16H 109.5
H16G C163 H16H 109.5
C162 C163 H16I 109.5
H16G C163 H16I 109.5
H16H C163 H16I 109.5
N11 C164 H16J 109.5
N11 C164 H16K 109.5
H16J C164 H16K 109.5
N11 C164 H16L 109.5
H16J C164 H16L 109.5
H16K C164 H16L 109.5
N11 C165 H16M 112.8
N11 C165 H16N 108.7
H16M C165 H16N 109.4
N11 C165 H16O 106.9
H16M C165 H16O 109.5
H16N C165 H16O 109.5
O43 C166 N11 140(3)
O43 C166 C167 114(3)
N11 C166 C167 104(3)
C166 C167 H16P 108.3
C166 C167 H16Q 111.5
H16P C167 H16Q 109.5
C166 C167 H16R 108.6
H16P C167 H16R 109.4
H16Q C167 H16R 109.5
N12 C168 H16S 109.5
N12 C168 H16T 109.5
H16S C168 H16T 109.5
N12 C168 H16U 109.5
H16S C168 H16U 109.5
H16T C168 H16U 109.5
N12 C169 H16V 109.5
N12 C169 H16W 109.5
H16V C169 H16W 109.5
N12 C169 H16$ 109.5
H16V C169 H16$ 109.5
H16W C169 H16$ 109.5
O44 C170 N12 115.2(19)
O44 C170 C171 131(2)
N12 C170 C171 114(2)
C170 C171 H17A 109.5
C170 C171 H17B 109.5
H17A C171 H17B 109.5
C170 C171 H17C 109.5
H17A C171 H17C 109.5
H17B C171 H17C 109.5
N13 C172 H17D 109.5
N13 C172 H17E 109.5
H17D C172 H17E 109.5
N13 C172 H17F 109.5
H17D C172 H17F 109.5
H17E C172 H17F 109.5
O38 C180 O39 124.3(11)
O38 C180 C181 120.5(12)
O39 C180 C181 115.2(13)
N13 C173 H17G 109.5
N13 C173 H17H 109.5
H17G C173 H17H 109.5
N13 C173 H17I 109.5
H17G C173 H17I 109.5
H17H C173 H17I 109.5
C180 C181 H18D 109.5
C180 C181 H18E 109.5
H18D C181 H18E 109.5
C180 C181 H18F 109.5
H18D C181 H18F 109.5
H18E C181 H18F 109.5
O46 C174 N13 123.1(10)
O46 C174 C175 119.8(11)
N13 C174 C175 117.1(10)
C174 C175 H17J 109.5
C174 C175 H17K 109.5
H17J C175 H17K 109.5
C174 C175 H17L 109.5
H17J C175 H17L 109.5
H17K C175 H17L 109.5
N14 C176 C17A 41.2(16)
N14 C177 N14A 47(2)
O47 C178 N14 117(2)
O47 C178 C179 125(2)
N14 C178 C179 117.3(18)
N14A C179 C178 38(2)
C15A N7A C148 124(3)
C15A N7A C149 101(2)
C148 N7A C149 135(3)
N7A C15A O45 121(2)
N7A C15A C151 113(2)
O45 C15A C151 125.3(18)
O50 C184 O51 126.0(19)
O50 C184 C185 118.2(17)
O51 C184 C185 115.9(17)
C179 N14A C17A 115(5)
C179 N14A C177 142(4)
C17A N14A C177 103(4)
O48 C182 O49 125.6(18)
O48 C182 C183 117.7(15)
O49 C182 C183 116.7(16)
O47 C17A N14A 117(4)
O47 C17A C176 125(3)
N14A C17A C176 119(4)

loop_
_geom_bond_atom_site_label_1
_geom_bond_atom_site_label_2
_geom_bond_distance
Tb1 O32 2.314(6)
Tb1 O36 2.4074(17)
Tb1 O37 2.4089(17)
Tb1 O35 2.4170(18)
Tb1 O13 2.547(5)
Tb1 O15 2.588(5)
Tb1 O16 2.603(6)
Tb1 O21 2.635(5)
Tb1 O19 2.725(5)
Tb1 O18 2.728(5)
Tb2 O34 2.3235(18)
Tb2 O33 2.329(7)
Tb2 O26 2.388(6)
Tb2 O18 2.399(6)
Tb2 O29 2.411(6)
Tb2 O19 2.414(5)
Tb2 O27 2.467(7)
Tb2 O28 2.515(7)
Ni1 O2 2.036(5)
Ni1 O37 2.053(2)
Ni1 O13 2.083(5)
Ni1 O1 2.098(5)
Ni1 S1 2.366(2)
Ni1 Cl1 2.455(2)
Ni2 O3 2.035(5)
Ni2 O22 2.044(5)
Ni2 O2 2.047(5)
Ni2 N1 2.074(2)
Ni2 O14 2.090(5)
Ni2 S2 2.474(2)
Ni3 O3 2.019(6)
Ni3 O4 2.041(5)
Ni3 O23 2.043(6)
Ni3 N2 2.072(2)
Ni3 O14 2.091(5)
Ni3 S3 2.487(2)
Ni4 O4 2.054(6)
Ni4 O35 2.057(2)
Ni4 O15 2.072(5)
Ni4 O1 2.101(6)
Ni4 S4 2.362(2)
Ni4 Cl2 2.436(3)
Ni5 O6 2.049(6)
Ni5 O35 2.062(2)
Ni5 O16 2.076(6)
Ni5 O5 2.094(5)
Ni5 S5 2.359(3)
Ni5 Cl2 2.425(2)
Ni6 O7 2.026(6)
Ni6 O24 2.032(8)
Ni6 O6 2.057(7)
Ni6 N3 2.074(2)
Ni6 O17 2.101(6)
Ni6 S6 2.461(3)
Ni7 O7 1.990(7)
Ni7 O25 2.024(7)
Ni7 O26 2.047(7)
Ni7 O8 2.056(6)
Ni7 O17 2.099(6)
Ni7 S7 2.459(3)
Ni8 O5 2.061(6)
Ni8 O8 2.078(6)
Ni8 O36 2.079(2)
Ni8 O34 2.105(2)
Ni8 O18 2.110(5)
Ni8 S8 2.369(2)
Ni9 O36 2.059(2)
Ni9 O10 2.061(6)
Ni9 O19 2.097(5)
Ni9 O9 2.100(5)
Ni9 O34 2.1106(19)
Ni9 S9 2.371(2)
Ni10 O11 2.001(5)
Ni10 O30 2.025(6)
Ni10 O10 2.063(5)
Ni10 O29 2.075(6)
Ni10 O20 2.122(5)
Ni10 S10 2.475(2)
Ni11 O11 2.021(5)
Ni11 O31 2.046(6)
Ni11 O12 2.058(5)
Ni11 N4 2.0753(19)
Ni11 O20 2.109(5)
Ni11 S11 2.476(2)
Ni12 O12 2.055(5)
Ni12 O37 2.072(2)
Ni12 O21 2.082(5)
Ni12 O9 2.098(5)
Ni12 S12 2.355(2)
Ni12 Cl1 2.436(2)
Cl1 Na1 2.664(5)
Cl2 Na2 2.812(6)
S1 C6 1.780(8)
S1 C12 1.786(7)
S2 C22 1.775(8)
S2 C16 1.787(7)
S3 C26 1.782(9)
S3 C32 1.797(8)
S4 C2 1.766(3)
S4 C36 1.786(8)
S5 C46 1.796(10)
S5 C52 1.798(10)
S6 C56 1.792(11)
S6 C62 1.793(10)
S7 C72 1.778(10)
S7 C66 1.784(10)
S8 C42 1.767(9)
S8 C76 1.805(10)
S9 C92 1.782(8)
S9 C86 1.787(9)
S10 C96 1.797(8)
S10 C102 1.800(8)
S11 C106 1.794(8)
S11 C112 1.802(8)
S12 C82 1.781(8)
S12 C116 1.786(9)
Na1 O21 2.432(7)
Na1 O13 2.531(7)
Na1 N4 2.535(5)
Na1 N1 2.598(5)
Na2 N3 2.416(5)
Na2 N2 2.510(5)
Na2 O15 2.523(7)
Na2 O16 2.600(7)
O1 C1 1.335(5)
O2 C11 1.331(9)
O3 C21 1.340(9)
O4 C31 1.334(10)
O5 C41 1.337(11)
O6 C51 1.340(11)
O7 C61 1.320(11)
O8 C71 1.341(10)
O9 C81 1.311(9)
O10 C91 1.333(9)
O11 C101 1.333(9)
O12 C111 1.321(9)
O13 C121 1.290(9)
O14 C121 1.281(9)
O15 C121 1.288(9)
O16 C122 1.281(10)
O17 C122 1.289(10)
O18 C122 1.302(10)
O19 C123 1.293(9)
O20 C123 1.271(9)
O21 C123 1.284(9)
O22 C124 1.266(10)
O23 C124 1.252(11)
O24 C126 1.264(14)
O25 C126 1.277(12)
O26 C128 1.302(12)
O27 C128 1.261(13)
O28 C130 1.259(12)
O29 C130 1.291(11)
O30 C132 1.252(10)
O31 C132 1.251(10)
O32 C134 1.208(11)
O33 C134 1.301(12)
O34 H34 0.8895
O38 C180 1.187(13)
O39 C180 1.270(11)
O40 C154 1.248(11)
O41 C158 1.33(2)
O42 C162 1.35(2)
O43 C166 1.36(4)
O44 C170 1.25(2)
O45 C150 1.30(5)
O45 C15A 1.40(2)
O46 C174 1.237(12)
O47 C17A 1.25(4)
O47 C178 1.30(3)
O48 C182 1.262(16)
N1 C136 1.463(10)
N1 C137 1.467(13)
N2 C139 1.454(10)
N2 C138 1.505(12)
N3 C141 1.451(15)
N3 C140 1.513(16)
N4 C142 1.482(10)
N4 C143 1.507(10)
N5 C145 1.122(16)
N6 C147 1.16(2)
N7 C150 1.28(6)
N7 C148 1.543(19)
N7 C151 1.63(2)
N8 C154 1.335(10)
N8 C153 1.429(17)
N8 C152 1.445(13)
N9 C158 1.28(2)
N9 C157 1.38(2)
N9 C156 1.58(2)
N10 C162 1.24(2)
N10 C160 1.44(3)
N10 C161 1.50(3)
N11 C166 1.46(4)
N11 C165 1.72(6)
N11 C164 1.76(3)
N12 C170 1.33(2)
N12 C169 1.44(2)
N12 C168 1.49(3)
N13 C174 1.350(12)
N13 C173 1.429(15)
N13 C172 1.461(15)
N14 C177 1.43(3)
N14 C176 1.456(18)
N14 C178 1.45(3)
C1 C2 1.4180
C1 C6 1.426(8)
C2 C3 1.3905
C3 C4 1.391(10)
C3 H3 0.9500
C4 C5 1.394(13)
C4 C7 1.563(13)
C5 C6 1.405(11)
C5 H5 0.9500
C7 C8 1.508(17)
C7 C9 1.532(19)
C7 C10 1.54(2)
C8 H8A 0.9800
C8 H8B 0.9800
C8 H8C 0.9800
C9 H9A 0.9800
C9 H9B 0.9800
C9 H9C 0.9800
C10 H10A 0.9800
C10 H10B 0.9800
C10 H10C 0.9800
C11 C12 1.420(10)
C11 C16 1.425(10)
C12 C13 1.390(11)
C13 C14 1.411(11)
C13 H13 0.9500
C14 C15 1.389(11)
C14 C17 1.535(11)
C15 C16 1.389(10)
C15 H15 0.9500
C17 C20 1.535(13)
C17 C18 1.537(13)
C17 C19 1.541(15)
C18 H18A 0.9800
C18 H18B 0.9800
C18 H18C 0.9800
C19 H19A 0.9800
C19 H19B 0.9800
C19 H19C 0.9800
C20 H20A 0.9800
C20 H20B 0.9800
C20 H20C 0.9800
C21 C22 1.404(12)
C21 C26 1.411(11)
C22 C23 1.411(12)
C23 C24 1.396(12)
C23 H23 0.9500
C24 C25 1.383(13)
C24 C27 1.556(11)
C25 C26 1.400(11)
C25 H25 0.9500
C27 C28 1.505(15)
C27 C29 1.516(17)
C27 C30 1.524(16)
C28 H28A 0.9800
C28 H28B 0.9800
C28 H28C 0.9800
C29 H29A 0.9800
C29 H29B 0.9800
C29 H29C 0.9800
C30 H30A 0.9800
C30 H30B 0.9800
C30 H30C 0.9800
C31 C32 1.417(11)
C31 C36 1.430(12)
C32 C33 1.401(12)
C33 C34 1.410(13)
C33 H33 0.9500
C34 C35 1.389(13)
C34 C37 1.532(13)
C35 C36 1.391(12)
C35 H35 0.9500
C37 C40 1.523(18)
C37 C39 1.544(19)
C37 C38 1.570(19)
C38 H38A 0.9800
C38 H38B 0.9800
C38 H38C 0.9800
C39 H39A 0.9800
C39 H39B 0.9800
C39 H39C 0.9800
C40 H40A 0.9800
C40 H40B 0.9800
C40 H40C 0.9800
C41 C42 1.411(12)
C41 C46 1.418(14)
C42 C43 1.412(12)
C43 C44 1.397(14)
C43 H43 0.9500
C44 C45 1.421(14)
C44 C47 1.519(15)
C45 C46 1.396(13)
C45 H45 0.9500
C47 C48 1.50(2)
C47 C49 1.545(19)
C47 C50 1.55(2)
C48 H48A 0.9800
C48 H48B 0.9800
C48 H48C 0.9800
C49 H49A 0.9800
C49 H49B 0.9800
C49 H49C 0.9800
C50 H50A 0.9800
C50 H50B 0.9800
C50 H50C 0.9800
C51 C56 1.391(13)
C51 C52 1.409(15)
C52 C53 1.388(13)
C53 C54 1.422(15)
C53 H53 0.9500
C54 C55 1.364(16)
C54 C57 1.535(16)
C55 C56 1.404(14)
C55 H55 0.9500
C57 C58 1.43(2)
C57 C60 1.49(2)
C57 C59 1.51(3)
C58 H58A 0.9800
C58 H58B 0.9800
C58 H58C 0.9800
C59 H59A 0.9800
C59 H59B 0.9800
C59 H59C 0.9800
C60 H60A 0.9800
C60 H60B 0.9800
C60 H60C 0.9800
C61 C66 1.391(13)
C61 C62 1.423(13)
C62 C63 1.378(13)
C63 C64 1.410(14)
C63 H63 0.9500
C64 C65 1.376(14)
C64 C67 1.563(14)
C65 C66 1.402(13)
C65 H65 0.9500
C67 C69 1.52(2)
C67 C68 1.52(2)
C67 C70 1.59(3)
C68 H68A 0.9800
C68 H68B 0.9800
C68 H68C 0.9800
C69 H69A 0.9800
C69 H69B 0.9800
C69 H69C 0.9800
C70 H70A 0.9800
C70 H70B 0.9800
C70 H70C 0.9800
C71 C76 1.418(13)
C71 C72 1.420(13)
C72 C73 1.408(13)
C73 C74 1.383(15)
C73 H73 0.9500
C74 C75 1.416(14)
C74 C77 1.535(12)
C75 C76 1.372(13)
C75 H75 0.9500
C77 C80 1.507(19)
C77 C78 1.513(17)
C77 C79 1.550(15)
C78 H78A 0.9800
C78 H78B 0.9800
C78 H78C 0.9800
C79 H79A 0.9800
C79 H79B 0.9800
C79 H79C 0.9800
C80 H80A 0.9800
C80 H80B 0.9800
C80 H80C 0.9800
C81 C86 1.433(11)
C81 C82 1.434(11)
C82 C83 1.368(12)
C83 C84 1.396(13)
C83 H83 0.9500
C84 C85 1.399(14)
C84 C87 1.542(15)
C85 C86 1.380(12)
C85 H85 0.9500
C87 C90 1.497(17)
C87 C88 1.513(17)
C87 C89 1.63(2)
C88 H88A 0.9800
C88 H88B 0.9800
C88 H88C 0.9800
C89 H89A 0.9800
C89 H89B 0.9800
C89 H89C 0.9800
C90 H90A 0.9800
C90 H90B 0.9800
C90 H90C 0.9800
C91 C96 1.405(11)
C91 C92 1.426(11)
C92 C93 1.391(11)
C93 C94 1.410(13)
C93 H93 0.9500
C94 C95 1.378(13)
C94 C97 1.549(11)
C95 C96 1.395(11)
C95 H95 0.9500
C97 C99 1.533(15)
C97 C98 1.551(16)
C97 C100 1.584(16)
C98 H98A 0.9800
C98 H98B 0.9800
C98 H98C 0.9800
C99 H99A 0.9800
C99 H99B 0.9800
C99 H99C 0.9800
C100 H10D 0.9800
C100 H10E 0.9800
C100 H10F 0.9800
C101 C106 1.397(11)
C101 C102 1.399(10)
C102 C103 1.398(12)
C103 C104 1.380(13)
C103 H103 0.9500
C104 C105 1.412(12)
C104 C107 1.524(12)
C105 C106 1.387(11)
C105 H105 0.9500
C107 C108 1.493(15)
C107 C110 1.52(2)
C107 C109 1.531(19)
C108 H10G 0.9800
C108 H10H 0.9800
C108 H10I 0.9800
C109 H10J 0.9800
C109 H10K 0.9800
C109 H10L 0.9800
C110 H11A 0.9800
C110 H11B 0.9800
C110 H11C 0.9800
C111 C112 1.404(12)
C111 C116 1.428(11)
C112 C113 1.390(11)
C113 C114 1.369(13)
C113 H113 0.9500
C114 C115 1.413(13)
C114 C117 1.560(11)
C115 C116 1.401(11)
C115 H115 0.9500
C117 C120 1.518(17)
C117 C118 1.527(17)
C117 C119 1.545(19)
C118 H11D 0.9800
C118 H11E 0.9800
C118 H11F 0.9800
C119 H11G 0.9800
C119 H11H 0.9800
C119 H11I 0.9800
C120 H12A 0.9800
C120 H12B 0.9800
C120 H12C 0.9800
C124 C125 1.492(12)
C125 H12D 0.9800
C125 H12E 0.9800
C125 H12F 0.9800
C126 C127 1.527(16)
C127 H12G 0.9800
C127 H12H 0.9800
C127 H12I 0.9800
C128 C129 1.512(14)
C129 H12J 0.9800
C129 H12K 0.9800
C129 H12L 0.9800
C130 C131 1.426(17)
C131 H13A 0.9800
C131 H13B 0.9800
C131 H13C 0.9800
C132 C133 1.510(12)
C133 H13D 0.9800
C133 H13E 0.9800
C133 H13F 0.9800
C134 C135 1.502(14)
C135 H13G 0.9800
C135 H13H 0.9800
C135 H13I 0.9800
C137 H13J 0.9800
C137 H13K 0.9800
C137 H13L 0.9800
C139 H13M 0.9800
C139 H13N 0.9800
C139 H13O 0.9800
C141 H14A 0.9800
C141 H14B 0.9800
C141 H14C 0.9800
C143 H14D 0.9800
C143 H14E 0.9800
C143 H14F 0.9800
C144 C145 1.429(19)
C144 H14G 0.9800
C144 H14H 0.9800
C144 H14I 0.9800
C146 C147 1.47(2)
C146 H14J 0.9800
C146 H14K 0.9800
C146 H14L 0.9800
C148 N7A 1.37(3)
C149 C150 1.29(5)
C149 N7A 1.53(3)
C151 C15A 1.42(3)
C152 H15A 0.9800
C152 H15B 0.9800
C152 H15C 0.9800
C153 H15D 0.9800
C153 H15E 0.9800
C153 H15F 0.9800
C154 C155 1.483(16)
C155 H15G 0.9800
C155 H15H 0.9800
C155 H15I 0.9800
C156 H15J 0.9801
C156 H15K 0.9800
C156 H15L 0.9799
C157 H15M 0.9800
C157 H15N 0.9800
C157 H15O 0.9800
C158 C159 1.56(3)
C159 H15P 0.9800
C159 H15Q 0.9800
C159 H15R 0.9800
C160 H16A 0.9800
C160 H16B 0.9800
C160 H16C 0.9800
C161 H16D 0.9800
C161 H16E 0.9800
C161 H16F 0.9800
C162 C163 1.36(3)
C163 H16G 0.9800
C163 H16H 0.9800
C163 H16I 0.9800
C164 H16J 0.9800
C164 H16K 0.9800
C164 H16L 0.9800
C165 H16M 0.9802
C165 H16N 0.9800
C165 H16O 0.9799
C166 C167 1.63(4)
C167 H16P 0.9803
C167 H16Q 0.9798
C167 H16R 0.9796
C168 H16S 0.9800
C168 H16T 0.9800
C168 H16U 0.9800
C169 H16V 0.9800
C169 H16W 0.9800
C169 H16$ 0.9800
C170 C171 1.49(3)
C171 H17A 0.9800
C171 H17B 0.9800
C171 H17C 0.9800
C172 H17D 0.9800
C172 H17E 0.9800
C172 H17F 0.9800
C180 C181 1.486(15)
C173 H17G 0.9800
C173 H17H 0.9800
C173 H17I 0.9800
C181 H18D 0.9800
C181 H18E 0.9800
C181 H18F 0.9800
C174 C175 1.534(18)
O49 C182 1.284(16)
C175 H17J 0.9800
C175 H17K 0.9800
C175 H17L 0.9800
C183 C182 1.517(17)
C176 C17A 1.64(4)
C177 N14A 1.68(5)
C178 C179 1.59(3)
C179 N14A 1.36(5)
N7A C15A 1.36(4)
O50 C184 1.272(16)
C184 O51 1.273(17)
C184 C185 1.509(17)
N14A C17A 1.43(7)

loop_
_platon_squeeze_void_nr
_platon_squeeze_void_average_x
_platon_squeeze_void_average_y
_platon_squeeze_void_average_z
_platon_squeeze_void_volume
_platon_squeeze_void_count_electrons
1 0.766 0.147 0.691 313.5 17.7
2 0.234 0.853 0.309 313.6 17.4
3 0.766 0.353 0.191 313.6 16.7
4 0.234 0.647 0.809 313.5 17.5
5 0.019 0.202 0.945 191.8 21.7
6 0.019 0.298 0.444 191.9 22.0
7 0.981 0.702 0.556 192.0 21.8
8 0.981 0.798 1.055 191.9 22.3
9 0.304 0.116 0.309 35.7 2.7
10 0.104 0.123 0.499 12.3 0.6
